data_4037451
loop_
_publ_author_name
'Sharma, Meenakshi'
'Banerjee, Subhadeep'
'Zeller, Matthias'
'Br\"uckner, Christian'

_publ_section_title
;
 Fusion and Desulfurization Reactions of Thiomorpholinochlorins.
;
_journal_issue 24
_journal_name_full 'The Journal of organic chemistry'
_journal_page_first 12350
_journal_page_last 12356
_journal_paper_doi 10.1021/acs.joc.6b02383
_journal_volume 81
_journal_year 2016
_chemical_formula_sum 'C46 H30 N4 Ni'
_chemical_formula_weight 697.45
_space_group_crystal_system orthorhombic
_space_group_IT_number 19
_space_group_name_Hall 'P 2ac 2ab'
_space_group_name_H-M_alt 'P 21 21 21'
_atom_sites_solution_hydrogens geom
_atom_sites_solution_primary direct
_atom_sites_solution_secondary difmap
_audit_creation_method SHELXL-2014/7
_cell_angle_alpha 90
_cell_angle_beta 90
_cell_angle_gamma 90
_cell_formula_units_Z 8
_cell_length_a 11.6977(5)
_cell_length_b 14.2227(6)
_cell_length_c 39.3907(13)
_cell_measurement_reflns_used 66584
_cell_measurement_temperature 100(2)
_cell_measurement_theta_max 70.068
_cell_measurement_theta_min 3.304
_cell_volume 6553.5(4)
_computing_cell_refinement 'HKL3000 (Otwinowski & Minor, 1997)'
_computing_data_collection 'CrystalClear-SM Expert 2.1 b32 (Rigaku, 2014)'
_computing_data_reduction 'HKL3000 (Otwinowski & Minor, 1997)'
_computing_structure_refinement
;  
SHELXL-2014/7 (Sheldrick, 2014), 
SHELXLE Rev794 (H\"ubschle et al., 2011)
;
_computing_structure_solution 'SHELXS-97 (Sheldrick, 2008)'
_diffrn_ambient_temperature 100(2)
_diffrn_measured_fraction_theta_full 0.974
_diffrn_measured_fraction_theta_max 0.967
_diffrn_measurement_device_type 'Rigaku Rapid II curved image plate diffractometer'
_diffrn_measurement_method 'omega scans'
_diffrn_radiation_monochromator 'laterally graded multilayer (Goebel) mirror'
_diffrn_radiation_type CuK\a
_diffrn_radiation_wavelength 1.54178
_diffrn_reflns_av_R_equivalents 0.1202
_diffrn_reflns_av_unetI/netI 0.0667
_diffrn_reflns_Laue_measured_fraction_full 0.974
_diffrn_reflns_Laue_measured_fraction_max 0.967
_diffrn_reflns_limit_h_max 13
_diffrn_reflns_limit_h_min -14
_diffrn_reflns_limit_k_max 15
_diffrn_reflns_limit_k_min -16
_diffrn_reflns_limit_l_max 48
_diffrn_reflns_limit_l_min -48
_diffrn_reflns_number 66584
_diffrn_reflns_point_group_measured_fraction_full 0.977
_diffrn_reflns_point_group_measured_fraction_max 0.970
_diffrn_reflns_theta_full 67.679
_diffrn_reflns_theta_max 70.068
_diffrn_reflns_theta_min 3.304
_diffrn_source 'microfocus X-ray tube'
_exptl_absorpt_coefficient_mu 1.173
_exptl_absorpt_correction_T_max 0.933
_exptl_absorpt_correction_T_min 0.656
_exptl_absorpt_correction_type multi-scan
_exptl_absorpt_process_details 'SCALEPACK (Otwinowski & Minor, 1997)'
_exptl_crystal_colour black
_exptl_crystal_density_diffrn 1.414
_exptl_crystal_description plate
_exptl_crystal_F_000 2896
_exptl_crystal_size_max 0.180
_exptl_crystal_size_mid 0.160
_exptl_crystal_size_min 0.060
_refine_diff_density_max 3.495
_refine_diff_density_min -0.782
_refine_diff_density_rms 0.132
_refine_ls_abs_structure_details
;
 Refined as an inversion twin.
;
_refine_ls_abs_structure_Flack 0.28(6)
_refine_ls_extinction_method none
_refine_ls_goodness_of_fit_ref 1.021
_refine_ls_hydrogen_treatment constr
_refine_ls_matrix_type full
_refine_ls_number_parameters 1286
_refine_ls_number_reflns 11829
_refine_ls_number_restraints 1484
_refine_ls_restrained_S_all 0.963
_refine_ls_R_factor_all 0.1072
_refine_ls_R_factor_gt 0.0925
_refine_ls_shift/su_max 0.003
_refine_ls_shift/su_mean 0.000
_refine_ls_structure_factor_coef Fsqd
_refine_ls_weighting_details 'w=1/[\s^2^(Fo^2^)+(0.1974P)^2^+5.6510P] where P=(Fo^2^+2Fc^2^)/3'
_refine_ls_weighting_scheme calc
_refine_ls_wR_factor_gt 0.2389
_refine_ls_wR_factor_ref 0.2592
_reflns_Friedel_coverage 0.811
_reflns_Friedel_fraction_full 0.982
_reflns_Friedel_fraction_max 0.974
_reflns_number_gt 9779
_reflns_number_total 11829
_reflns_threshold_expression 'I > 2\s(I)'
_cod_data_source_file jo6b02383_si_002.cif
_cod_data_source_block MS-A-187
_cod_database_code 4037451
_shelx_shelxl_version_number 2014/7
_shelx_space_group_comment
;
The symmetry employed for this shelxl refinement is uniquely defined
by the following loop, which should always be used as a source of
symmetry information in preference to the above space-group names.
They are only intended as comments.
;
_shelx_estimated_absorpt_t_min 0.817
_shelx_estimated_absorpt_t_max 0.933

loop_
_space_group_symop_operation_xyz
'x, y, z'
'-x+1/2, -y, z+1/2'
'-x, y+1/2, -z+1/2'
'x+1/2, -y+1/2, -z'

loop_
_atom_site_label
_atom_site_type_symbol
_atom_site_fract_x
_atom_site_fract_y
_atom_site_fract_z
_atom_site_U_iso_or_equiv
_atom_site_adp_type
_atom_site_occupancy
_atom_site_site_symmetry_order
_atom_site_calc_flag
_atom_site_refinement_flags_posn
_atom_site_refinement_flags_adp
_atom_site_refinement_flags_occupancy
_atom_site_disorder_assembly
_atom_site_disorder_group
Ni1A Ni 0.82863(11) 0.76507(9) 0.87863(3) 0.0226(3) Uani 1 1 d . . . . .
N1A N 0.9703(6) 0.8196(5) 0.87245(15) 0.0243(14) Uani 1 1 d . . . . .
N2A N 0.7996(6) 0.8569(5) 0.91561(15) 0.0247(14) Uani 1 1 d . . . . .
N3A N 0.6805(6) 0.7095(5) 0.88435(16) 0.0273(15) Uani 1 1 d . . . . .
N4A N 0.8679(6) 0.6748(5) 0.84151(16) 0.0262(15) Uani 1 1 d . . . . .
C20A C 1.0674(11) 0.7186(8) 0.8310(3) 0.028(2) Uani 0.745(11) 1 d D U P A 1
C41A C 1.1800(11) 0.7322(8) 0.8144(3) 0.025(2) Uani 0.745(11) 1 d D U P A 1
C42A C 1.2316(16) 0.6879(11) 0.7867(4) 0.025(3) Uani 0.745(11) 1 d D U P A 1
H42A H 1.1946 0.6368 0.7757 0.029 Uiso 0.745(11) 1 calc R U P A 1
C43A C 1.3368(17) 0.7189(14) 0.7754(5) 0.028(3) Uani 0.745(11) 1 d D U P A 1
H43A H 1.3716 0.6892 0.7564 0.033 Uiso 0.745(11) 1 calc R U P A 1
C44A C 1.3929(14) 0.7937(11) 0.7915(3) 0.028(3) Uani 0.745(11) 1 d D U P A 1
H44A H 1.4658 0.8133 0.7835 0.033 Uiso 0.745(11) 1 calc R U P A 1
C45A C 1.3435(10) 0.8395(9) 0.8189(3) 0.024(2) Uani 0.745(11) 1 d D U P A 1
H45A H 1.3811 0.8908 0.8295 0.029 Uiso 0.745(11) 1 calc R U P A 1
C46A C 1.2371(10) 0.8085(8) 0.8306(3) 0.023(2) Uani 0.745(11) 1 d D U P A 1
C1A C 1.0602(9) 0.7848(7) 0.8560(3) 0.022(2) Uani 0.745(11) 1 d D U P A 1
C2A C 1.1716(9) 0.8388(7) 0.8621(2) 0.024(2) Uani 0.745(11) 1 d D U P A 1
C3A C 1.1184(9) 0.9376(7) 0.8683(2) 0.0232(19) Uani 0.745(11) 1 d D U P A 1
C4A C 1.0086(9) 0.9047(8) 0.8839(3) 0.024(2) Uani 0.745(11) 1 d D U P A 1
C5A C 0.9718(12) 0.9526(9) 0.9118(3) 0.028(2) Uani 0.745(11) 1 d D U P A 1
C21A C 1.236(2) 0.8025(14) 0.8942(5) 0.028(3) Uani 0.745(11) 1 d D U P A 1
H21A H 1.2479 0.7345 0.8923 0.042 Uiso 0.745(11) 1 calc R U P A 1
H21B H 1.1900 0.8158 0.9145 0.042 Uiso 0.745(11) 1 calc R U P A 1
H21C H 1.3098 0.8343 0.8961 0.042 Uiso 0.745(11) 1 calc R U P A 1
C22A C 1.0961(19) 0.9882(12) 0.8353(4) 0.028(3) Uani 0.745(11) 1 d D U P A 1
H22A H 1.1690 1.0030 0.8243 0.043 Uiso 0.745(11) 1 calc R U P A 1
H22B H 1.0542 1.0466 0.8398 0.043 Uiso 0.745(11) 1 calc R U P A 1
H22C H 1.0505 0.9479 0.8203 0.043 Uiso 0.745(11) 1 calc R U P A 1
C23A C 1.0684(13) 1.0180(9) 0.9200(3) 0.030(2) Uani 0.745(11) 1 d D U P A 1
C24A C 1.1559(11) 1.0048(8) 0.8957(3) 0.028(2) Uani 0.745(11) 1 d D U P A 1
C25A C 1.2581(13) 1.0546(10) 0.8983(4) 0.026(3) Uani 0.745(11) 1 d D U P A 1
H25A H 1.3175 1.0449 0.8823 0.031 Uiso 0.745(11) 1 calc R U P A 1
C26A C 1.2723(19) 1.1183(12) 0.9245(4) 0.027(3) Uani 0.745(11) 1 d D U P A 1
H26A H 1.3406 1.1542 0.9261 0.032 Uiso 0.745(11) 1 calc R U P A 1
C27A C 1.186(2) 1.1299(17) 0.9487(6) 0.029(3) Uani 0.745(11) 1 d D U P A 1
H27A H 1.1979 1.1724 0.9670 0.035 Uiso 0.745(11) 1 calc R U P A 1
C28A C 1.084(2) 1.0809(14) 0.9465(5) 0.027(3) Uani 0.745(11) 1 d D U P A 1
H28A H 1.0262 1.0901 0.9630 0.032 Uiso 0.745(11) 1 calc R U P A 1
C20C C 1.059(3) 0.7394(17) 0.8243(5) 0.023(4) Uani 0.255(11) 1 d D U P A 2
C41C C 1.172(3) 0.7512(18) 0.8079(6) 0.025(3) Uani 0.255(11) 1 d D U P A 2
C42C C 1.230(4) 0.700(3) 0.7831(11) 0.025(4) Uani 0.255(11) 1 d D U P A 2
H42C H 1.1952 0.6454 0.7735 0.030 Uiso 0.255(11) 1 calc R U P A 2
C43C C 1.337(5) 0.728(4) 0.7724(13) 0.026(4) Uani 0.255(11) 1 d D U P A 2
H43C H 1.3760 0.6924 0.7554 0.032 Uiso 0.255(11) 1 calc R U P A 2
C44C C 1.389(4) 0.808(3) 0.7863(10) 0.026(4) Uani 0.255(11) 1 d D U P A 2
H44C H 1.4628 0.8262 0.7787 0.032 Uiso 0.255(11) 1 calc R U P A 2
C45C C 1.335(3) 0.860(3) 0.8108(8) 0.027(4) Uani 0.255(11) 1 d D U P A 2
H45C H 1.3710 0.9138 0.8201 0.032 Uiso 0.255(11) 1 calc R U P A 2
C46C C 1.225(2) 0.8328(19) 0.8222(6) 0.025(3) Uani 0.255(11) 1 d D U P A 2
C1C C 1.043(2) 0.814(2) 0.8454(7) 0.025(4) Uani 0.255(11) 1 d D U P A 2
C2C C 1.142(2) 0.8840(17) 0.8456(5) 0.025(3) Uani 0.255(11) 1 d D U P A 2
C3C C 1.152(2) 0.8951(18) 0.8850(6) 0.026(3) Uani 0.255(11) 1 d D U P A 2
C4C C 1.030(2) 0.879(2) 0.8939(7) 0.025(4) Uani 0.255(11) 1 d D U P A 2
C5C C 0.984(3) 0.938(2) 0.9173(6) 0.026(4) Uani 0.255(11) 1 d D U P A 2
C21C C 1.108(6) 0.978(3) 0.8278(12) 0.028(5) Uani 0.255(11) 1 d D U P A 2
H21G H 1.0541 1.0123 0.8424 0.043 Uiso 0.255(11) 1 calc R U P A 2
H21H H 1.1759 1.0160 0.8239 0.043 Uiso 0.255(11) 1 calc R U P A 2
H21I H 1.0707 0.9637 0.8061 0.043 Uiso 0.255(11) 1 calc R U P A 2
C22C C 1.227(6) 0.817(4) 0.8979(17) 0.026(5) Uani 0.255(11) 1 d D U P A 2
H22G H 1.3067 0.8297 0.8916 0.039 Uiso 0.255(11) 1 calc R U P A 2
H22H H 1.2204 0.8133 0.9226 0.039 Uiso 0.255(11) 1 calc R U P A 2
H22I H 1.2026 0.7575 0.8877 0.039 Uiso 0.255(11) 1 calc R U P A 2
C23C C 1.079(3) 1.006(2) 0.9255(8) 0.028(3) Uani 0.255(11) 1 d D U P A 2
C24C C 1.169(3) 0.9887(18) 0.9023(7) 0.027(3) Uani 0.255(11) 1 d D U P A 2
C25C C 1.268(4) 1.043(3) 0.9045(11) 0.025(4) Uani 0.255(11) 1 d D U P A 2
H25C H 1.3295 1.0322 0.8891 0.030 Uiso 0.255(11) 1 calc R U P A 2
C26C C 1.277(6) 1.112(4) 0.9291(14) 0.026(4) Uani 0.255(11) 1 d D U P A 2
H26C H 1.3441 1.1488 0.9306 0.031 Uiso 0.255(11) 1 calc R U P A 2
C27C C 1.187(6) 1.128(5) 0.9517(17) 0.028(4) Uani 0.255(11) 1 d D U P A 2
H27C H 1.1942 1.1756 0.9684 0.034 Uiso 0.255(11) 1 calc R U P A 2
C28C C 1.088(6) 1.075(4) 0.9501(14) 0.028(4) Uani 0.255(11) 1 d D U P A 2
H28C H 1.0268 1.0865 0.9655 0.033 Uiso 0.255(11) 1 calc R U P A 2
C6A C 0.8698(8) 0.9266(6) 0.92830(19) 0.0271(17) Uani 1 1 d . . . . .
C7A C 0.8179(8) 0.9739(6) 0.95633(19) 0.0285(18) Uani 1 1 d . . . . .
H7A H 0.8498 1.0238 0.9693 0.034 Uiso 1 1 calc R U . . .
C8A C 0.7141(7) 0.9333(5) 0.96071(19) 0.0247(16) Uani 1 1 d . . . . .
H8A H 0.6589 0.9496 0.9774 0.030 Uiso 1 1 calc R U . . .
C9A C 0.7033(7) 0.8618(5) 0.93563(17) 0.0239(16) Uani 1 1 d . . . . .
C10A C 0.6083(7) 0.8036(6) 0.93295(18) 0.0225(15) Uani 1 1 d . . . . .
C11A C 0.5992(7) 0.7324(6) 0.90845(18) 0.0265(16) Uani 1 1 d . . . . .
C12A C 0.5003(7) 0.6733(6) 0.9043(2) 0.0261(17) Uani 1 1 d . . . . .
H12A H 0.4331 0.6745 0.9178 0.031 Uiso 1 1 calc R U . . .
C13A C 0.5202(7) 0.6166(6) 0.8779(2) 0.0286(17) Uani 1 1 d . . . . .
H13A H 0.4692 0.5709 0.8690 0.034 Uiso 1 1 calc R U . . .
C14A C 0.6334(7) 0.6374(5) 0.86569(18) 0.0236(16) Uani 1 1 d . . . . .
C15A C 0.6852(7) 0.5900(6) 0.83864(19) 0.0253(17) Uani 1 1 d . . . . .
C16A C 0.7947(8) 0.6103(5) 0.82752(18) 0.0246(17) Uani 1 1 d . . . . .
C17A C 0.8488(8) 0.5636(6) 0.79917(19) 0.0269(17) Uani 1 1 d . . . . .
H17A H 0.8161 0.5167 0.7850 0.032 Uiso 1 1 calc R U . . .
C18A C 0.9551(7) 0.6001(6) 0.7969(2) 0.0271(17) Uani 1 1 d . . . . .
H18A H 1.0118 0.5825 0.7809 0.033 Uiso 1 1 calc R U . . .
C19A C 0.9678(7) 0.6687(5) 0.82248(18) 0.0251(16) Uani 1 1 d . . . . .
C29A C 0.5098(7) 0.8159(6) 0.95655(18) 0.0242(17) Uani 1 1 d . . . . .
C30A C 0.4417(8) 0.8956(6) 0.95513(19) 0.0305(18) Uani 1 1 d . . . . .
H30A H 0.4583 0.9439 0.9392 0.037 Uiso 1 1 calc R U . . .
C31A C 0.3468(8) 0.9053(7) 0.9776(2) 0.036(2) Uani 1 1 d . . . . .
H31A H 0.2986 0.9588 0.9759 0.043 Uiso 1 1 calc R U . . .
C32A C 0.3247(8) 0.8392(7) 1.0013(2) 0.035(2) Uani 1 1 d . . . . .
H32A H 0.2630 0.8473 1.0167 0.042 Uiso 1 1 calc R U . . .
C33A C 0.3925(8) 0.7598(7) 1.0029(2) 0.0336(19) Uani 1 1 d . . . . .
H33A H 0.3767 0.7130 1.0195 0.040 Uiso 1 1 calc R U . . .
C34A C 0.4837(7) 0.7474(6) 0.98063(18) 0.0268(17) Uani 1 1 d . . . . .
H34A H 0.5286 0.6918 0.9819 0.032 Uiso 1 1 calc R U . . .
C35A C 0.6198(8) 0.5162(6) 0.8211(2) 0.0280(17) Uani 1 1 d . . . . .
C36A C 0.6515(8) 0.4212(6) 0.8243(2) 0.0304(19) Uani 1 1 d . . . . .
H36A H 0.7158 0.4049 0.8378 0.037 Uiso 1 1 calc R U . . .
C37A C 0.5897(9) 0.3511(6) 0.8080(2) 0.038(2) Uani 1 1 d . . . . .
H37A H 0.6120 0.2873 0.8105 0.045 Uiso 1 1 calc R U . . .
C38A C 0.4969(9) 0.3734(7) 0.7884(2) 0.039(2) Uani 1 1 d . . . . .
H38A H 0.4550 0.3248 0.7774 0.046 Uiso 1 1 calc R U . . .
C39A C 0.4643(9) 0.4653(7) 0.7844(2) 0.037(2) Uani 1 1 d . . . . .
H39A H 0.4008 0.4802 0.7704 0.044 Uiso 1 1 calc R U . . .
C40A C 0.5248(8) 0.5380(6) 0.8011(2) 0.0307(18) Uani 1 1 d . . . . .
H40A H 0.5008 0.6014 0.7987 0.037 Uiso 1 1 calc R U . . .
Ni1B Ni 0.48379(12) 0.26622(9) 0.87990(3) 0.0220(3) Uani 1 1 d . . . . .
N1B N 0.3412(6) 0.3216(5) 0.87493(15) 0.0263(15) Uani 1 1 d . . . . .
N2B N 0.5134(6) 0.3569(5) 0.91709(15) 0.0250(14) Uani 1 1 d . . . . .
N3B N 0.6301(6) 0.2096(4) 0.88505(15) 0.0232(14) Uani 1 1 d . . . . .
N4B N 0.4426(6) 0.1802(5) 0.84180(15) 0.0246(14) Uani 1 1 d . . . . .
C20B C 0.2485(12) 0.2286(9) 0.8309(3) 0.028(2) Uani 0.736(11) 1 d D U P B 1
C41B C 0.1353(12) 0.2453(9) 0.8141(3) 0.026(2) Uani 0.736(11) 1 d D U P B 1
C42B C 0.0886(16) 0.2073(10) 0.7850(4) 0.025(3) Uani 0.736(11) 1 d D U P B 1
H42B H 0.1285 0.1607 0.7724 0.030 Uiso 0.736(11) 1 calc R U P B 1
C43B C -0.0183(17) 0.2388(13) 0.7744(5) 0.028(3) Uani 0.736(11) 1 d D U P B 1
H43B H -0.0508 0.2142 0.7542 0.033 Uiso 0.736(11) 1 calc R U P B 1
C44B C -0.0777(15) 0.3051(10) 0.7928(4) 0.028(3) Uani 0.736(11) 1 d D U P B 1
H44B H -0.1515 0.3244 0.7855 0.033 Uiso 0.736(11) 1 calc R U P B 1
C45B C -0.0302(11) 0.3441(9) 0.8219(4) 0.030(3) Uani 0.736(11) 1 d D U P B 1
H45B H -0.0697 0.3917 0.8341 0.036 Uiso 0.736(11) 1 calc R U P B 1
C46B C 0.0732(11) 0.3132(9) 0.8327(3) 0.030(2) Uani 0.736(11) 1 d D U P B 1
C1B C 0.2481(9) 0.2877(8) 0.8577(3) 0.023(2) Uani 0.736(11) 1 d D U P B 1
C2B C 0.1398(9) 0.3395(8) 0.8650(3) 0.025(2) Uani 0.736(11) 1 d D U P B 1
C3B C 0.1922(10) 0.4382(8) 0.8720(2) 0.025(2) Uani 0.736(11) 1 d D U P B 1
C4B C 0.3039(10) 0.4040(8) 0.8876(3) 0.026(2) Uani 0.736(11) 1 d D U P B 1
C5B C 0.3408(12) 0.4562(10) 0.9150(3) 0.030(2) Uani 0.736(11) 1 d D U P B 1
C21B C 0.076(2) 0.3031(17) 0.8961(6) 0.028(3) Uani 0.736(11) 1 d D U P B 1
H21D H -0.0017 0.3293 0.8964 0.041 Uiso 0.736(11) 1 calc R U P B 1
H21E H 0.1164 0.3223 0.9168 0.041 Uiso 0.736(11) 1 calc R U P B 1
H21F H 0.0716 0.2343 0.8952 0.041 Uiso 0.736(11) 1 calc R U P B 1
C22B C 0.2193(17) 0.4898(14) 0.8386(5) 0.025(3) Uani 0.736(11) 1 d D U P B 1
H22D H 0.1508 0.5228 0.8306 0.038 Uiso 0.736(11) 1 calc R U P B 1
H22E H 0.2435 0.4440 0.8214 0.038 Uiso 0.736(11) 1 calc R U P B 1
H22F H 0.2808 0.5353 0.8424 0.038 Uiso 0.736(11) 1 calc R U P B 1
C23B C 0.2471(13) 0.5198(9) 0.9234(3) 0.029(2) Uani 0.736(11) 1 d D U P B 1
C24B C 0.1553(11) 0.5066(8) 0.8999(3) 0.026(2) Uani 0.736(11) 1 d D U P B 1
C25B C 0.0563(12) 0.5584(9) 0.9021(3) 0.024(2) Uani 0.736(11) 1 d D U P B 1
H25B H -0.0035 0.5487 0.8862 0.028 Uiso 0.736(11) 1 calc R U P B 1
C26B C 0.0444(16) 0.6243(10) 0.9275(3) 0.024(3) Uani 0.736(11) 1 d D U P B 1
H26B H -0.0236 0.6605 0.9290 0.028 Uiso 0.736(11) 1 calc R U P B 1
C27B C 0.132(2) 0.6382(14) 0.9512(5) 0.027(3) Uani 0.736(11) 1 d D U P B 1
H27B H 0.1236 0.6837 0.9686 0.032 Uiso 0.736(11) 1 calc R U P B 1
C28B C 0.2327(18) 0.5851(11) 0.9491(4) 0.025(3) Uani 0.736(11) 1 d D U P B 1
H28B H 0.2914 0.5940 0.9654 0.030 Uiso 0.736(11) 1 calc R U P B 1
C20D C 0.256(3) 0.2459(17) 0.8244(5) 0.026(4) Uani 0.264(11) 1 d D U P B 2
C41D C 0.141(3) 0.2631(18) 0.8083(6) 0.027(3) Uani 0.264(11) 1 d D U P B 2
C42D C 0.087(4) 0.221(3) 0.7811(10) 0.026(4) Uani 0.264(11) 1 d D U P B 2
H42D H 0.1227 0.1709 0.7689 0.031 Uiso 0.264(11) 1 calc R U P B 2
C43D C -0.021(5) 0.253(3) 0.7722(13) 0.027(4) Uani 0.264(11) 1 d D U P B 2
H43D H -0.0596 0.2248 0.7535 0.032 Uiso 0.264(11) 1 calc R U P B 2
C44D C -0.074(4) 0.324(3) 0.7896(11) 0.027(4) Uani 0.264(11) 1 d D U P B 2
H44D H -0.1478 0.3447 0.7829 0.033 Uiso 0.264(11) 1 calc R U P B 2
C45D C -0.020(3) 0.367(3) 0.8168(10) 0.029(4) Uani 0.264(11) 1 d D U P B 2
H45D H -0.0563 0.4162 0.8289 0.035 Uiso 0.264(11) 1 calc R U P B 2
C46D C 0.086(2) 0.3368(19) 0.8258(7) 0.028(3) Uani 0.264(11) 1 d D U P B 2
C1D C 0.267(2) 0.318(2) 0.8465(7) 0.025(4) Uani 0.264(11) 1 d D U P B 2
C2D C 0.174(2) 0.3883(17) 0.8481(5) 0.027(3) Uani 0.264(11) 1 d D U P B 2
C3D C 0.161(2) 0.3927(17) 0.8874(5) 0.024(3) Uani 0.264(11) 1 d D U P B 2
C4D C 0.284(2) 0.375(2) 0.8965(7) 0.027(4) Uani 0.264(11) 1 d D U P B 2
C5D C 0.328(3) 0.437(2) 0.9195(5) 0.028(4) Uani 0.264(11) 1 d D U P B 2
C21D C 0.198(5) 0.486(3) 0.8340(16) 0.024(5) Uani 0.264(11) 1 d D U P B 2
H21J H 0.1299 0.5254 0.8367 0.035 Uiso 0.264(11) 1 calc R U P B 2
H21K H 0.2620 0.5145 0.8465 0.035 Uiso 0.264(11) 1 calc R U P B 2
H21L H 0.2180 0.4814 0.8099 0.035 Uiso 0.264(11) 1 calc R U P B 2
C22D C 0.087(6) 0.310(4) 0.8997(18) 0.026(5) Uani 0.264(11) 1 d D U P B 2
H22J H 0.0067 0.3221 0.8938 0.039 Uiso 0.264(11) 1 calc R U P B 2
H22K H 0.1125 0.2522 0.8889 0.039 Uiso 0.264(11) 1 calc R U P B 2
H22L H 0.0939 0.3044 0.9244 0.039 Uiso 0.264(11) 1 calc R U P B 2
C23D C 0.237(3) 0.5032(19) 0.9279(7) 0.028(3) Uani 0.264(11) 1 d D U P B 2
C24D C 0.141(3) 0.4865(16) 0.9062(7) 0.026(3) Uani 0.264(11) 1 d D U P B 2
C25D C 0.044(3) 0.541(2) 0.9091(9) 0.025(4) Uani 0.264(11) 1 d D U P B 2
H25D H -0.0195 0.5290 0.8946 0.030 Uiso 0.264(11) 1 calc R U P B 2
C26D C 0.038(5) 0.612(3) 0.9331(11) 0.024(4) Uani 0.264(11) 1 d D U P B 2
H26D H -0.0286 0.6494 0.9351 0.028 Uiso 0.264(11) 1 calc R U P B 2
C27D C 0.132(5) 0.629(4) 0.9544(13) 0.025(4) Uani 0.264(11) 1 d D U P B 2
H27D H 0.1285 0.6772 0.9709 0.030 Uiso 0.264(11) 1 calc R U P B 2
C28D C 0.231(5) 0.574(3) 0.9516(12) 0.026(4) Uani 0.264(11) 1 d D U P B 2
H28D H 0.2944 0.5862 0.9662 0.031 Uiso 0.264(11) 1 calc R U P B 2
C6B C 0.4443(8) 0.4271(5) 0.93041(19) 0.0266(17) Uani 1 1 d . . . . .
C7B C 0.4987(7) 0.4736(6) 0.95799(19) 0.0271(17) Uani 1 1 d . . . . .
H7B H 0.4676 0.5232 0.9712 0.033 Uiso 1 1 calc R U . . .
C8B C 0.6035(7) 0.4336(6) 0.9619(2) 0.0264(17) Uani 1 1 d . . . . .
H8B H 0.6591 0.4503 0.9784 0.032 Uiso 1 1 calc R U . . .
C9B C 0.6145(7) 0.3621(6) 0.93670(18) 0.0241(16) Uani 1 1 d . . . . .
C10B C 0.7071(7) 0.3021(5) 0.93320(17) 0.0212(15) Uani 1 1 d . . . . .
C11B C 0.7150(6) 0.2314(6) 0.90886(17) 0.0222(15) Uani 1 1 d . . . . .
C12B C 0.8123(7) 0.1738(6) 0.9038(2) 0.0281(18) Uani 1 1 d . . . . .
H12B H 0.8816 0.1758 0.9163 0.034 Uiso 1 1 calc R U . . .
C13B C 0.7878(8) 0.1152(6) 0.8776(2) 0.0295(17) Uani 1 1 d . . . . .
H13B H 0.8362 0.0675 0.8688 0.035 Uiso 1 1 calc R U . . .
C14B C 0.6774(8) 0.1379(6) 0.86588(19) 0.0278(18) Uani 1 1 d . . . . .
C15B C 0.6254(7) 0.0930(6) 0.83847(19) 0.0263(17) Uani 1 1 d . . . . .
C16B C 0.5149(7) 0.1138(6) 0.82727(19) 0.0255(17) Uani 1 1 d . . . . .
C17B C 0.4632(8) 0.0730(6) 0.79808(19) 0.0278(18) Uani 1 1 d . . . . .
H17B H 0.4958 0.0265 0.7837 0.033 Uiso 1 1 calc R U . . .
C18B C 0.3577(7) 0.1135(6) 0.79456(19) 0.0255(17) Uani 1 1 d . . . . .
H18B H 0.3032 0.1008 0.7773 0.031 Uiso 1 1 calc R U . . .
C19B C 0.3455(7) 0.1782(6) 0.82178(19) 0.0259(17) Uani 1 1 d . . . . .
C29B C 0.8060(7) 0.3155(6) 0.95707(19) 0.0280(17) Uani 1 1 d . . . . .
C30B C 0.8313(8) 0.2469(6) 0.9810(2) 0.0312(18) Uani 1 1 d . . . . .
H30B H 0.7855 0.1918 0.9821 0.037 Uiso 1 1 calc R U . . .
C31B C 0.9226(8) 0.2574(6) 1.00357(19) 0.0303(18) Uani 1 1 d . . . . .
H31B H 0.9386 0.2104 1.0200 0.036 Uiso 1 1 calc R U . . .
C32B C 0.9904(8) 0.3390(6) 1.0014(2) 0.0323(19) Uani 1 1 d . . . . .
H32B H 1.0535 0.3472 1.0163 0.039 Uiso 1 1 calc R U . . .
C33B C 0.9650(8) 0.4073(6) 0.9776(2) 0.0341(19) Uani 1 1 d . . . . .
H33B H 1.0114 0.4619 0.9761 0.041 Uiso 1 1 calc R U . . .
C34B C 0.8730(8) 0.3970(6) 0.9559(2) 0.0287(18) Uani 1 1 d . . . . .
H34B H 0.8551 0.4455 0.9402 0.034 Uiso 1 1 calc R U . . .
C35B C 0.6883(8) 0.0165(6) 0.82031(19) 0.0271(17) Uani 1 1 d . . . . .
C36B C 0.7769(8) 0.0389(7) 0.7981(2) 0.035(2) Uani 1 1 d . . . . .
H36B H 0.7992 0.1027 0.7953 0.042 Uiso 1 1 calc R U . . .
C37B C 0.8325(9) -0.0307(8) 0.7802(2) 0.043(2) Uani 1 1 d . . . . .
H37B H 0.8935 -0.0147 0.7654 0.052 Uiso 1 1 calc R U . . .
C38B C 0.7997(10) -0.1244(7) 0.7837(2) 0.044(3) Uani 1 1 d . . . . .
H38B H 0.8369 -0.1723 0.7709 0.053 Uiso 1 1 calc R U . . .
C39B C 0.7112(9) -0.1471(7) 0.8061(2) 0.040(2) Uani 1 1 d . . . . .
H39B H 0.6887 -0.2108 0.8091 0.048 Uiso 1 1 calc R U . . .
C40B C 0.6564(8) -0.0764(6) 0.8241(2) 0.0332(19) Uani 1 1 d . . . . .
H40B H 0.5961 -0.0921 0.8392 0.040 Uiso 1 1 calc R U . . .

loop_
_atom_site_aniso_label
_atom_site_aniso_U_11
_atom_site_aniso_U_22
_atom_site_aniso_U_33
_atom_site_aniso_U_23
_atom_site_aniso_U_13
_atom_site_aniso_U_12
Ni1A 0.0202(7) 0.0150(7) 0.0327(6) -0.0012(5) 0.0007(5) -0.0005(5)
N1A 0.025(4) 0.014(3) 0.034(3) 0.000(2) 0.002(3) 0.003(3)
N2A 0.021(4) 0.020(4) 0.033(3) -0.001(3) -0.002(3) -0.003(3)
N3A 0.027(4) 0.020(4) 0.035(3) -0.001(3) -0.002(3) 0.003(3)
N4A 0.017(3) 0.024(4) 0.037(3) -0.002(3) 0.000(3) -0.001(3)
C20A 0.026(5) 0.020(5) 0.037(5) 0.003(4) 0.005(4) 0.004(4)
C41A 0.024(4) 0.018(5) 0.032(4) 0.006(4) 0.001(4) 0.002(4)
C42A 0.026(4) 0.019(5) 0.028(5) 0.004(4) -0.002(4) 0.002(4)
C43A 0.028(4) 0.025(6) 0.030(5) 0.004(4) -0.002(4) 0.005(4)
C44A 0.026(5) 0.025(6) 0.032(5) 0.007(4) 0.000(4) 0.001(4)
C45A 0.022(4) 0.017(5) 0.034(5) 0.004(4) -0.006(4) -0.001(4)
C46A 0.022(4) 0.013(4) 0.034(4) 0.004(3) 0.005(4) -0.001(4)
C1A 0.023(4) 0.015(5) 0.030(4) 0.000(4) -0.006(3) -0.001(4)
C2A 0.024(4) 0.016(4) 0.033(4) 0.006(3) 0.000(3) -0.003(4)
C3A 0.018(4) 0.017(4) 0.035(4) 0.000(3) -0.002(3) -0.007(4)
C4A 0.022(5) 0.014(5) 0.037(5) 0.001(4) 0.000(4) 0.001(4)
C5A 0.023(5) 0.018(5) 0.044(5) -0.003(4) 0.003(4) -0.007(4)
C21A 0.023(6) 0.016(7) 0.046(6) 0.006(5) 0.001(5) 0.003(5)
C22A 0.030(7) 0.017(6) 0.038(7) 0.003(5) 0.007(6) 0.004(5)
C23A 0.030(5) 0.019(5) 0.040(5) -0.004(4) 0.002(4) -0.006(4)
C24A 0.027(5) 0.020(5) 0.036(5) 0.000(4) 0.002(4) -0.006(4)
C25A 0.023(5) 0.021(5) 0.034(6) 0.004(4) 0.001(4) -0.002(4)
C26A 0.027(5) 0.017(5) 0.037(6) 0.009(4) -0.001(4) -0.001(4)
C27A 0.035(5) 0.017(5) 0.037(5) -0.002(4) -0.005(5) -0.001(4)
C28A 0.029(5) 0.015(5) 0.036(5) 0.001(4) -0.003(4) -0.005(4)
C20C 0.022(7) 0.017(7) 0.031(7) -0.003(6) 0.001(6) 0.000(7)
C41C 0.023(6) 0.018(6) 0.033(6) 0.004(6) 0.004(6) 0.004(6)
C42C 0.024(6) 0.020(7) 0.030(7) 0.006(7) -0.001(6) 0.004(7)
C43C 0.026(7) 0.023(7) 0.030(7) 0.005(7) 0.000(6) 0.004(7)
C44C 0.025(7) 0.024(8) 0.031(7) 0.004(7) 0.000(7) 0.002(7)
C45C 0.024(7) 0.019(8) 0.037(8) 0.002(7) -0.005(7) 0.001(7)
C46C 0.023(6) 0.018(6) 0.034(6) 0.003(6) 0.001(6) 0.001(6)
C1C 0.024(7) 0.016(7) 0.034(7) -0.002(6) 0.002(6) -0.002(7)
C2C 0.023(6) 0.016(6) 0.034(5) 0.000(5) -0.002(5) 0.000(5)
C3C 0.025(6) 0.016(6) 0.036(6) -0.003(5) -0.001(5) -0.004(5)
C4C 0.022(7) 0.016(7) 0.036(7) -0.005(6) -0.001(6) -0.008(6)
C5C 0.023(7) 0.017(7) 0.037(7) -0.004(6) 0.005(7) -0.008(6)
C21C 0.027(9) 0.022(8) 0.037(10) 0.007(8) 0.011(9) 0.006(8)
C22C 0.020(8) 0.015(10) 0.043(9) 0.001(8) -0.007(8) -0.001(8)
C23C 0.027(6) 0.017(6) 0.039(6) -0.003(6) 0.002(6) -0.005(6)
C24C 0.025(6) 0.019(6) 0.036(6) -0.001(6) 0.001(6) -0.005(6)
C25C 0.024(7) 0.017(7) 0.034(8) 0.006(7) -0.004(7) 0.000(7)
C26C 0.027(7) 0.016(7) 0.036(8) 0.004(7) -0.005(7) 0.002(6)
C27C 0.031(7) 0.017(7) 0.036(7) 0.000(7) -0.003(7) -0.001(6)
C28C 0.030(7) 0.015(7) 0.038(7) -0.001(7) -0.003(7) -0.004(6)
C6A 0.025(4) 0.021(4) 0.036(4) -0.003(3) 0.005(3) -0.004(4)
C7A 0.038(5) 0.010(4) 0.038(4) 0.000(3) -0.001(3) 0.000(4)
C8A 0.024(4) 0.013(4) 0.036(4) -0.002(3) -0.001(3) 0.004(3)
C9A 0.029(4) 0.013(4) 0.030(3) 0.002(3) 0.004(3) 0.002(3)
C10A 0.020(4) 0.018(4) 0.029(3) 0.000(3) 0.006(3) 0.004(3)
C11A 0.024(4) 0.022(4) 0.034(4) -0.002(3) 0.004(3) 0.004(4)
C12A 0.019(4) 0.022(5) 0.037(4) -0.003(3) 0.001(3) -0.005(3)
C13A 0.016(4) 0.023(4) 0.046(4) -0.009(3) 0.003(3) -0.005(3)
C14A 0.028(4) 0.008(4) 0.034(3) -0.001(3) -0.001(3) -0.003(3)
C15A 0.024(4) 0.014(4) 0.038(4) 0.001(3) 0.002(3) 0.002(3)
C16A 0.031(5) 0.013(4) 0.030(3) -0.002(3) -0.001(3) 0.002(3)
C17A 0.033(5) 0.015(4) 0.032(4) -0.005(3) 0.002(3) 0.002(3)
C18A 0.025(4) 0.017(4) 0.039(4) 0.001(3) 0.002(3) 0.006(3)
C19A 0.025(4) 0.017(4) 0.033(4) 0.000(3) 0.003(3) 0.000(3)
C29A 0.018(4) 0.023(4) 0.031(4) -0.007(3) 0.003(3) 0.002(3)
C30A 0.029(5) 0.025(5) 0.037(4) 0.001(3) 0.001(3) 0.005(4)
C31A 0.028(5) 0.026(5) 0.054(5) -0.009(4) 0.004(4) 0.006(4)
C32A 0.031(5) 0.033(5) 0.042(4) -0.008(4) 0.010(4) -0.008(4)
C33A 0.034(5) 0.023(5) 0.043(4) 0.000(3) 0.002(3) -0.015(4)
C34A 0.028(4) 0.018(4) 0.035(4) -0.003(3) 0.002(3) -0.001(3)
C35A 0.026(4) 0.020(4) 0.038(4) -0.003(3) 0.003(3) 0.000(4)
C36A 0.027(5) 0.023(5) 0.041(4) -0.005(3) 0.007(3) -0.006(4)
C37A 0.044(6) 0.015(4) 0.054(5) -0.002(3) 0.017(4) -0.005(4)
C38A 0.043(6) 0.035(5) 0.038(4) -0.010(4) 0.006(4) -0.013(4)
C39A 0.032(5) 0.039(6) 0.040(4) -0.008(4) 0.001(4) -0.012(4)
C40A 0.028(5) 0.026(5) 0.038(4) -0.004(3) 0.003(3) -0.005(4)
Ni1B 0.0203(7) 0.0136(7) 0.0320(6) -0.0021(5) -0.0008(5) 0.0013(5)
N1B 0.037(4) 0.013(3) 0.029(3) -0.003(2) 0.002(3) -0.006(3)
N2B 0.020(4) 0.019(4) 0.036(3) -0.002(3) -0.004(3) 0.002(3)
N3B 0.022(3) 0.015(3) 0.032(3) -0.001(2) 0.003(3) -0.002(3)
N4B 0.024(4) 0.015(3) 0.035(3) -0.001(2) -0.001(3) 0.004(3)
C20B 0.026(5) 0.017(5) 0.041(5) -0.002(4) -0.011(4) 0.001(4)
C41B 0.022(4) 0.016(5) 0.041(5) 0.000(4) -0.008(4) 0.005(4)
C42B 0.026(4) 0.009(5) 0.038(5) 0.003(4) -0.002(4) 0.002(4)
C43B 0.028(5) 0.016(6) 0.040(5) 0.002(5) -0.007(4) 0.001(5)
C44B 0.032(5) 0.012(6) 0.039(5) 0.006(4) -0.003(4) 0.006(5)
C45B 0.029(5) 0.014(6) 0.047(5) 0.000(4) -0.002(4) 0.004(5)
C46B 0.027(4) 0.022(5) 0.040(5) -0.002(4) -0.010(4) 0.003(4)
C1B 0.015(4) 0.016(5) 0.037(5) -0.002(4) -0.007(4) 0.003(4)
C2B 0.022(4) 0.019(4) 0.035(4) -0.002(3) -0.003(3) 0.004(4)
C3B 0.024(4) 0.018(4) 0.034(4) -0.001(3) -0.001(3) 0.003(4)
C4B 0.023(5) 0.018(5) 0.037(5) 0.002(4) -0.004(4) 0.000(4)
C5B 0.030(5) 0.020(5) 0.040(5) -0.005(4) -0.003(4) 0.004(4)
C21B 0.025(7) 0.019(6) 0.039(7) 0.009(5) 0.001(5) -0.001(4)
C22B 0.019(9) 0.022(5) 0.035(7) 0.003(4) -0.008(5) -0.001(5)
C23B 0.028(5) 0.018(5) 0.040(4) -0.001(4) 0.000(4) 0.001(4)
C24B 0.030(5) 0.013(5) 0.034(4) -0.003(4) 0.000(4) 0.002(4)
C25B 0.026(5) 0.015(5) 0.029(5) 0.004(4) 0.003(4) 0.002(4)
C26B 0.029(5) 0.013(5) 0.029(5) 0.007(4) 0.002(4) 0.001(5)
C27B 0.026(5) 0.018(6) 0.036(5) -0.002(5) 0.003(4) 0.002(4)
C28B 0.025(4) 0.016(5) 0.032(4) -0.002(4) 0.001(4) 0.001(4)
C20D 0.022(7) 0.015(7) 0.040(7) -0.003(6) -0.011(6) 0.005(6)
C41D 0.022(6) 0.017(6) 0.041(6) -0.003(6) -0.006(6) 0.004(6)
C42D 0.026(6) 0.013(8) 0.039(7) -0.001(7) -0.006(6) 0.002(7)
C43D 0.027(6) 0.015(8) 0.039(7) 0.005(7) -0.009(6) 0.002(7)
C44D 0.029(7) 0.014(8) 0.040(7) 0.004(7) -0.004(6) 0.002(7)
C45D 0.028(7) 0.016(8) 0.044(7) 0.005(7) 0.001(6) 0.006(7)
C46D 0.026(6) 0.016(6) 0.042(6) 0.000(6) -0.005(6) 0.003(6)
C1D 0.022(7) 0.017(7) 0.037(7) 0.000(6) -0.006(6) 0.003(6)
C2D 0.023(6) 0.018(6) 0.039(6) -0.001(5) -0.006(5) 0.005(5)
C3D 0.021(6) 0.018(6) 0.033(5) -0.001(5) 0.003(5) 0.004(5)
C4D 0.026(7) 0.019(7) 0.038(7) 0.002(6) 0.001(6) 0.005(7)
C5D 0.028(7) 0.018(7) 0.038(7) -0.006(6) -0.006(6) 0.005(7)
C21D 0.018(11) 0.020(8) 0.032(9) 0.001(7) -0.010(9) -0.002(8)
C22D 0.023(9) 0.018(8) 0.038(9) 0.003(8) 0.004(8) -0.002(7)
C23D 0.027(6) 0.019(6) 0.038(6) -0.005(6) -0.002(6) 0.003(6)
C24D 0.027(6) 0.017(6) 0.034(6) -0.004(6) 0.000(6) 0.003(6)
C25D 0.028(7) 0.015(7) 0.032(8) 0.002(7) -0.001(7) 0.001(7)
C26D 0.026(7) 0.011(7) 0.033(8) 0.006(7) 0.004(7) 0.000(7)
C27D 0.026(7) 0.017(7) 0.031(7) 0.000(7) 0.002(6) 0.000(7)
C28D 0.025(6) 0.019(7) 0.034(7) -0.001(7) 0.002(6) 0.000(7)
C6B 0.032(5) 0.013(4) 0.035(4) -0.004(3) 0.001(3) 0.002(4)
C7B 0.027(4) 0.018(4) 0.036(4) -0.001(3) -0.001(3) 0.002(4)
C8B 0.022(4) 0.018(4) 0.039(4) -0.006(3) -0.003(3) 0.000(3)
C9B 0.020(4) 0.019(4) 0.034(3) 0.002(3) 0.003(3) -0.001(3)
C10B 0.019(4) 0.014(4) 0.031(3) -0.001(3) 0.002(3) 0.000(3)
C11B 0.017(4) 0.018(4) 0.032(3) 0.004(3) 0.003(3) -0.002(3)
C12B 0.021(4) 0.025(5) 0.038(4) -0.003(3) -0.002(3) 0.004(4)
C13B 0.029(5) 0.018(4) 0.041(4) 0.000(3) -0.001(3) 0.006(3)
C14B 0.031(5) 0.018(4) 0.035(4) 0.001(3) 0.003(3) -0.002(4)
C15B 0.024(4) 0.019(4) 0.036(4) 0.001(3) 0.004(3) 0.005(3)
C16B 0.024(4) 0.013(4) 0.039(4) -0.001(3) 0.002(3) 0.000(3)
C17B 0.029(5) 0.018(4) 0.036(4) -0.003(3) 0.001(3) 0.005(4)
C18B 0.022(4) 0.021(4) 0.034(4) -0.002(3) 0.000(3) 0.002(3)
C19B 0.023(4) 0.018(4) 0.036(4) 0.000(3) -0.002(3) -0.001(3)
C29B 0.024(4) 0.024(4) 0.036(4) 0.000(3) 0.002(3) 0.004(4)
C30B 0.033(5) 0.019(5) 0.041(4) 0.000(3) -0.007(3) 0.001(4)
C31B 0.035(5) 0.021(4) 0.035(4) -0.002(3) -0.007(3) 0.009(4)
C32B 0.023(4) 0.035(5) 0.039(4) -0.010(3) -0.007(3) 0.000(4)
C33B 0.031(5) 0.026(5) 0.046(4) -0.008(3) -0.004(4) -0.007(4)
C34B 0.025(4) 0.022(4) 0.039(4) 0.001(3) -0.006(3) 0.001(4)
C35B 0.030(5) 0.020(4) 0.032(4) -0.005(3) -0.004(3) 0.006(4)
C36B 0.035(5) 0.033(5) 0.038(4) 0.002(3) -0.001(4) 0.008(4)
C37B 0.037(6) 0.050(7) 0.043(5) -0.002(4) 0.007(4) 0.014(5)
C38B 0.052(7) 0.036(6) 0.044(4) -0.015(4) -0.005(4) 0.025(5)
C39B 0.047(6) 0.019(5) 0.055(5) -0.011(4) -0.009(5) 0.006(4)
C40B 0.025(5) 0.020(5) 0.055(5) 0.000(3) -0.006(4) 0.001(4)

loop_
_atom_type_symbol
_atom_type_description
_atom_type_scat_dispersion_real
_atom_type_scat_dispersion_imag
_atom_type_scat_source
C C 0.0181 0.0091 'International Tables Vol C Tables 4.2.6.8 and 6.1.1.4'
H H 0.0000 0.0000 'International Tables Vol C Tables 4.2.6.8 and 6.1.1.4'
N N 0.0311 0.0180 'International Tables Vol C Tables 4.2.6.8 and 6.1.1.4'
Ni Ni -3.0029 0.5091 'International Tables Vol C Tables 4.2.6.8 and 6.1.1.4'

loop_
_geom_angle_atom_site_label_1
_geom_angle_atom_site_label_2
_geom_angle_atom_site_label_3
_geom_angle
N1A Ni1A N3A 179.0(3)
N1A Ni1A N2A 88.5(3)
N3A Ni1A N2A 91.7(3)
N1A Ni1A N4A 88.1(3)
N3A Ni1A N4A 91.7(3)
N2A Ni1A N4A 176.5(3)
C1A N1A C4A 103.3(8)
C1C N1A C4C 101.3(16)
C1A N1A Ni1A 128.1(6)
C1C N1A Ni1A 129.7(11)
C4A N1A Ni1A 128.6(6)
C4C N1A Ni1A 129.0(11)
C9A N2A C6A 104.0(6)
C9A N2A Ni1A 126.4(5)
C6A N2A Ni1A 129.5(6)
C14A N3A C11A 105.5(7)
C14A N3A Ni1A 127.3(6)
C11A N3A Ni1A 127.3(6)
C16A N4A C19A 105.4(6)
C16A N4A Ni1A 125.5(5)
C19A N4A Ni1A 128.9(6)
C1A C20A C19A 118.0(10)
C1A C20A C41A 106.4(10)
C19A C20A C41A 134.2(10)
C42A C41A C46A 119.5(10)
C42A C41A C20A 132.0(11)
C46A C41A C20A 108.5(9)
C43A C42A C41A 119.5(11)
C43A C42A H42A 120.2
C41A C42A H42A 120.2
C42A C43A C44A 120.9(11)
C42A C43A H43A 119.6
C44A C43A H43A 119.6
C45A C44A C43A 120.9(11)
C45A C44A H44A 119.6
C43A C44A H44A 119.6
C44A C45A C46A 118.7(10)
C44A C45A H45A 120.7
C46A C45A H45A 120.7
C45A C46A C41A 120.6(9)
C45A C46A C2A 128.9(10)
C41A C46A C2A 110.3(9)
N1A C1A C20A 131.0(10)
N1A C1A C2A 114.1(8)
C20A C1A C2A 114.1(9)
C46A C2A C1A 99.0(8)
C46A C2A C3A 125.8(9)
C1A C2A C3A 97.9(8)
C46A C2A C21A 109.0(11)
C1A C2A C21A 111.9(13)
C3A C2A C21A 111.4(10)
C4A C3A C24A 98.9(8)
C4A C3A C22A 110.7(12)
C24A C3A C22A 111.4(11)
C4A C3A C2A 97.2(8)
C24A C3A C2A 124.6(9)
C22A C3A C2A 111.4(9)
C5A C4A N1A 127.1(10)
C5A C4A C3A 116.5(10)
N1A C4A C3A 115.0(9)
C4A C5A C6A 120.6(11)
C4A C5A C23A 104.1(9)
C6A C5A C23A 134.7(10)
C2A C21A H21A 109.5
C2A C21A H21B 109.5
H21A C21A H21B 109.5
C2A C21A H21C 109.5
H21A C21A H21C 109.5
H21B C21A H21C 109.5
C3A C22A H22A 109.5
C3A C22A H22B 109.5
H22A C22A H22B 109.5
C3A C22A H22C 109.5
H22A C22A H22C 109.5
H22B C22A H22C 109.5
C28A C23A C24A 119.8(11)
C28A C23A C5A 131.5(11)
C24A C23A C5A 108.6(9)
C25A C24A C23A 120.2(10)
C25A C24A C3A 128.8(10)
C23A C24A C3A 110.9(9)
C26A C25A C24A 119.5(11)
C26A C25A H25A 120.3
C24A C25A H25A 120.3
C25A C26A C27A 120.0(12)
C25A C26A H26A 120.0
C27A C26A H26A 120.0
C28A C27A C26A 121.3(12)
C28A C27A H27A 119.4
C26A C27A H27A 119.4
C27A C28A C23A 119.2(12)
C27A C28A H28A 120.4
C23A C28A H28A 120.4
C1C C20C C19A 118(2)
C1C C20C C41C 107(2)
C19A C20C C41C 135(2)
C42C C41C C46C 120(2)
C42C C41C C20C 132(2)
C46C C41C C20C 107.9(18)
C43C C42C C41C 120(3)
C43C C42C H42C 120.0
C41C C42C H42C 120.0
C42C C43C C44C 120(3)
C42C C43C H43C 119.8
C44C C43C H43C 119.8
C45C C44C C43C 121(3)
C45C C44C H44C 119.5
C43C C44C H44C 119.6
C44C C45C C46C 120(3)
C44C C45C H45C 120.1
C46C C45C H45C 120.1
C45C C46C C41C 119(2)
C45C C46C C2C 130(2)
C41C C46C C2C 110.6(18)
C20C C1C N1A 127(2)
C20C C1C C2C 114(2)
N1A C1C C2C 115.5(17)
C46C C2C C1C 99.6(17)
C46C C2C C21C 108(2)
C1C C2C C21C 111(3)
C46C C2C C3C 127(2)
C1C C2C C3C 97.4(17)
C21C C2C C3C 112(2)
C4C C3C C22C 111(3)
C4C C3C C24C 99.1(18)
C22C C3C C24C 115(3)
C4C C3C C2C 98.4(18)
C22C C3C C2C 108(3)
C24C C3C C2C 123(2)
C5C C4C N1A 126(2)
C5C C4C C3C 116(2)
N1A C4C C3C 115.9(18)
C4C C5C C6A 120(3)
C4C C5C C23C 105(2)
C6A C5C C23C 135(2)
C2C C21C H21G 109.5
C2C C21C H21H 109.5
H21G C21C H21H 109.5
C2C C21C H21I 109.5
H21G C21C H21I 109.5
H21H C21C H21I 109.5
C3C C22C H22G 109.5
C3C C22C H22H 109.5
H22G C22C H22H 109.5
C3C C22C H22I 109.5
H22G C22C H22I 109.5
H22H C22C H22I 109.5
C28C C23C C24C 121(2)
C28C C23C C5C 132(3)
C24C C23C C5C 107.5(18)
C25C C24C C23C 119(2)
C25C C24C C3C 129(2)
C23C C24C C3C 110.2(19)
C26C C25C C24C 120(3)
C26C C25C H25C 120.2
C24C C25C H25C 120.2
C25C C26C C27C 121(3)
C25C C26C H26C 119.7
C27C C26C H26C 119.7
C28C C27C C26C 121(3)
C28C C27C H27C 119.5
C26C C27C H27C 119.5
C27C C28C C23C 119(3)
C27C C28C H28C 120.7
C23C C28C H28C 120.7
N2A C6A C5A 121.6(8)
N2A C6A C5C 122.3(15)
N2A C6A C7A 111.5(8)
C5A C6A C7A 126.4(9)
C5C C6A C7A 125.7(15)
C8A C7A C6A 106.2(7)
C8A C7A H7A 126.9
C6A C7A H7A 126.9
C7A C8A C9A 107.2(7)
C7A C8A H8A 126.4
C9A C8A H8A 126.4
N2A C9A C10A 125.5(7)
N2A C9A C8A 111.1(7)
C10A C9A C8A 123.4(7)
C9A C10A C11A 122.9(7)
C9A C10A C29A 120.0(7)
C11A C10A C29A 117.1(7)
N3A C11A C10A 126.2(8)
N3A C11A C12A 109.7(7)
C10A C11A C12A 124.1(7)
C13A C12A C11A 107.6(7)
C13A C12A H12A 126.2
C11A C12A H12A 126.2
C12A C13A C14A 107.3(7)
C12A C13A H13A 126.4
C14A C13A H13A 126.4
N3A C14A C15A 126.3(8)
N3A C14A C13A 110.0(7)
C15A C14A C13A 123.7(7)
C16A C15A C14A 122.8(8)
C16A C15A C35A 118.7(7)
C14A C15A C35A 118.5(8)
N4A C16A C15A 126.2(7)
N4A C16A C17A 110.2(7)
C15A C16A C17A 123.6(8)
C18A C17A C16A 106.0(7)
C18A C17A H17A 127.0
C16A C17A H17A 127.0
C17A C18A C19A 108.5(7)
C17A C18A H18A 125.8
C19A C18A H18A 125.8
N4A C19A C20A 122.5(8)
N4A C19A C18A 109.8(7)
C20A C19A C18A 127.4(8)
N4A C19A C20C 122.8(13)
C18A C19A C20C 125.8(13)
C30A C29A C34A 118.3(7)
C30A C29A C10A 121.0(7)
C34A C29A C10A 120.7(7)
C29A C30A C31A 120.0(8)
C29A C30A H30A 120.0
C31A C30A H30A 120.0
C32A C31A C30A 120.7(9)
C32A C31A H31A 119.6
C30A C31A H31A 119.6
C31A C32A C33A 119.5(8)
C31A C32A H32A 120.2
C33A C32A H32A 120.2
C32A C33A C34A 120.8(8)
C32A C33A H33A 119.6
C34A C33A H33A 119.6
C29A C34A C33A 120.6(8)
C29A C34A H34A 119.7
C33A C34A H34A 119.7
C40A C35A C36A 118.3(8)
C40A C35A C15A 121.3(8)
C36A C35A C15A 120.4(8)
C37A C36A C35A 120.7(9)
C37A C36A H36A 119.7
C35A C36A H36A 119.7
C38A C37A C36A 120.5(9)
C38A C37A H37A 119.7
C36A C37A H37A 119.7
C37A C38A C39A 120.3(9)
C37A C38A H38A 119.9
C39A C38A H38A 119.9
C38A C39A C40A 120.4(9)
C38A C39A H39A 119.8
C40A C39A H39A 119.8
C35A C40A C39A 119.8(9)
C35A C40A H40A 120.1
C39A C40A H40A 120.1
N1B Ni1B N3B 179.9(3)
N1B Ni1B N2B 87.6(3)
N3B Ni1B N2B 92.3(3)
N1B Ni1B N4B 87.9(3)
N3B Ni1B N4B 92.2(3)
N2B Ni1B N4B 175.5(3)
C4B N1B C1B 103.4(8)
C4D N1B C1D 102.8(16)
C4D N1B Ni1B 129.0(12)
C4B N1B Ni1B 128.5(7)
C1B N1B Ni1B 128.1(6)
C1D N1B Ni1B 128.2(11)
C6B N2B C9B 104.1(6)
C6B N2B Ni1B 130.2(6)
C9B N2B Ni1B 125.7(5)
C14B N3B C11B 104.2(7)
C14B N3B Ni1B 127.8(6)
C11B N3B Ni1B 128.0(5)
C19B N4B C16B 104.5(6)
C19B N4B Ni1B 129.8(5)
C16B N4B Ni1B 125.4(6)
C1B C20B C19B 121.8(11)
C1B C20B C41B 104.1(9)
C19B C20B C41B 133.6(10)
C42B C41B C46B 119.6(10)
C42B C41B C20B 130.8(11)
C46B C41B C20B 109.5(9)
C41B C42B C43B 118.6(11)
C41B C42B H42B 120.7
C43B C42B H42B 120.7
C44B C43B C42B 121.1(11)
C44B C43B H43B 119.4
C42B C43B H43B 119.4
C43B C44B C45B 120.3(12)
C43B C44B H44B 119.8
C45B C44B H44B 119.8
C46B C45B C44B 119.0(11)
C46B C45B H45B 120.5
C44B C45B H45B 120.5
C45B C46B C41B 121.3(10)
C45B C46B C2B 129.2(11)
C41B C46B C2B 109.5(9)
C20B C1B N1B 127.1(10)
C20B C1B C2B 117.5(9)
N1B C1B C2B 113.8(8)
C1B C2B C21B 113.8(14)
C1B C2B C46B 98.6(8)
C21B C2B C46B 109.5(12)
C1B C2B C3B 98.4(9)
C21B C2B C3B 111.0(12)
C46B C2B C3B 124.3(9)
C4B C3B C24B 98.9(8)
C4B C3B C22B 108.7(11)
C24B C3B C22B 111.8(12)
C4B C3B C2B 96.9(8)
C24B C3B C2B 126.0(10)
C22B C3B C2B 111.1(10)
N1B C4B C5B 131.0(10)
N1B C4B C3B 114.0(9)
C5B C4B C3B 114.3(10)
C4B C5B C6B 116.5(11)
C4B C5B C23B 106.0(10)
C6B C5B C23B 136.5(10)
C2B C21B H21D 109.5
C2B C21B H21E 109.5
H21D C21B H21E 109.5
C2B C21B H21F 109.5
H21D C21B H21F 109.5
H21E C21B H21F 109.5
C3B C22B H22D 109.5
C3B C22B H22E 109.5
H22D C22B H22E 109.5
C3B C22B H22F 109.5
H22D C22B H22F 109.5
H22E C22B H22F 109.5
C28B C23B C24B 118.0(11)
C28B C23B C5B 132.4(11)
C24B C23B C5B 109.6(9)
C25B C24B C23B 121.5(10)
C25B C24B C3B 128.5(10)
C23B C24B C3B 109.7(9)
C24B C25B C26B 119.7(11)
C24B C25B H25B 120.2
C26B C25B H25B 120.2
C25B C26B C27B 120.3(11)
C25B C26B H26B 119.9
C27B C26B H26B 119.9
C28B C27B C26B 120.1(11)
C28B C27B H27B 120.0
C26B C27B H27B 120.0
C23B C28B C27B 120.5(12)
C23B C28B H28B 119.8
C27B C28B H28B 119.8
C1D C20D C19B 119(2)
C1D C20D C41D 103.6(19)
C19B C20D C41D 137(2)
C42D C41D C46D 120(2)
C42D C41D C20D 131(2)
C46D C41D C20D 109.0(18)
C41D C42D C43D 118(3)
C41D C42D H42D 121.2
C43D C42D H42D 121.2
C44D C43D C42D 122(3)
C44D C43D H43D 119.0
C42D C43D H43D 119.0
C43D C44D C45D 120(3)
C43D C44D H44D 119.8
C45D C44D H44D 119.8
C46D C45D C44D 119(3)
C46D C45D H45D 120.7
C44D C45D H45D 120.6
C45D C46D C41D 122(2)
C45D C46D C2D 128(2)
C41D C46D C2D 108.6(18)
C20D C1D N1B 127(2)
C20D C1D C2D 118(2)
N1B C1D C2D 113.1(17)
C1D C2D C21D 118(3)
C1D C2D C46D 98.7(17)
C21D C2D C46D 110(2)
C1D C2D C3D 98.4(17)
C21D C2D C3D 110(3)
C46D C2D C3D 121(2)
C4D C3D C22D 110(3)
C4D C3D C24D 100.0(18)
C22D C3D C24D 115(3)
C4D C3D C2D 97.5(17)
C22D C3D C2D 110(3)
C24D C3D C2D 121.8(19)
N1B C4D C5D 128(2)
N1B C4D C3D 115.2(19)
C5D C4D C3D 114(2)
C4D C5D C6B 119(2)
C4D C5D C23D 107(2)
C6B C5D C23D 133(2)
C2D C21D H21J 109.5
C2D C21D H21K 109.5
H21J C21D H21K 109.5
C2D C21D H21L 109.5
H21J C21D H21L 109.5
H21K C21D H21L 109.5
C3D C22D H22J 109.5
C3D C22D H22K 109.5
H22J C22D H22K 109.5
C3D C22D H22L 109.5
H22J C22D H22L 109.5
H22K C22D H22L 109.5
C28D C23D C24D 119(2)
C28D C23D C5D 132(2)
C24D C23D C5D 109.3(18)
C25D C24D C23D 120(2)
C25D C24D C3D 130(2)
C23D C24D C3D 108.2(18)
C24D C25D C26D 120(3)
C24D C25D H25D 119.9
C26D C25D H25D 119.9
C25D C26D C27D 120(3)
C25D C26D H26D 120.2
C27D C26D H26D 120.2
C28D C27D C26D 121(3)
C28D C27D H27D 119.6
C26D C27D H27D 119.6
C23D C28D C27D 120(3)
C23D C28D H28D 119.9
C27D C28D H28D 119.9
N2B C6B C5B 123.1(8)
N2B C6B C7B 111.3(7)
C5B C6B C7B 125.0(9)
N2B C6B C5D 120.7(14)
C7B C6B C5D 127.4(14)
C8B C7B C6B 107.2(7)
C8B C7B H7B 126.4
C6B C7B H7B 126.4
C7B C8B C9B 107.4(7)
C7B C8B H8B 126.3
C9B C8B H8B 126.3
C10B C9B N2B 124.5(7)
C10B C9B C8B 125.3(7)
N2B C9B C8B 110.0(7)
C9B C10B C11B 124.4(7)
C9B C10B C29B 117.5(7)
C11B C10B C29B 118.1(7)
C10B C11B N3B 125.0(7)
C10B C11B C12B 124.7(7)
N3B C11B C12B 110.3(7)
C13B C12B C11B 107.1(7)
C13B C12B H12B 126.5
C11B C12B H12B 126.5
C12B C13B C14B 107.6(8)
C12B C13B H13B 126.2
C14B C13B H13B 126.2
N3B C14B C15B 125.8(8)
N3B C14B C13B 110.9(7)
C15B C14B C13B 123.3(8)
C14B C15B C16B 123.4(8)
C14B C15B C35B 119.3(8)
C16B C15B C35B 117.3(7)
N4B C16B C15B 125.2(7)
N4B C16B C17B 110.6(7)
C15B C16B C17B 124.1(7)
C18B C17B C16B 107.1(7)
C18B C17B H17B 126.5
C16B C17B H17B 126.5
C17B C18B C19B 106.6(7)
C17B C18B H18B 126.7
C19B C18B H18B 126.7
N4B C19B C20B 120.8(8)
N4B C19B C18B 111.2(7)
C20B C19B C18B 127.7(9)
N4B C19B C20D 123.2(14)
C18B C19B C20D 124.4(13)
C30B C29B C34B 119.0(8)
C30B C29B C10B 120.0(8)
C34B C29B C10B 121.0(7)
C29B C30B C31B 121.3(8)
C29B C30B H30B 119.4
C31B C30B H30B 119.4
C30B C31B C32B 118.8(8)
C30B C31B H31B 120.6
C32B C31B H31B 120.6
C33B C32B C31B 119.8(8)
C33B C32B H32B 120.1
C31B C32B H32B 120.1
C34B C33B C32B 120.9(8)
C34B C33B H33B 119.6
C32B C33B H33B 119.6
C33B C34B C29B 120.2(8)
C33B C34B H34B 119.9
C29B C34B H34B 119.9
C40B C35B C36B 119.2(8)
C40B C35B C15B 120.8(8)
C36B C35B C15B 119.9(8)
C37B C36B C35B 120.5(9)
C37B C36B H36B 119.8
C35B C36B H36B 119.8
C36B C37B C38B 120.5(10)
C36B C37B H37B 119.8
C38B C37B H37B 119.8
C39B C38B C37B 119.1(9)
C39B C38B H38B 120.5
C37B C38B H38B 120.5
C40B C39B C38B 119.8(9)
C40B C39B H39B 120.1
C38B C39B H39B 120.1
C35B C40B C39B 120.9(9)
C35B C40B H40B 119.5
C39B C40B H40B 119.5

loop_
_geom_bond_atom_site_label_1
_geom_bond_atom_site_label_2
_geom_bond_distance
Ni1A N1A 1.846(7)
Ni1A N3A 1.918(8)
Ni1A N2A 1.985(7)
Ni1A N4A 1.999(7)
N1A C1A 1.331(12)
N1A C1C 1.37(3)
N1A C4A 1.367(13)
N1A C4C 1.38(3)
N2A C9A 1.377(10)
N2A C6A 1.381(10)
N3A C14A 1.377(10)
N3A C11A 1.382(10)
N4A C16A 1.371(10)
N4A C19A 1.391(10)
C20A C1A 1.365(13)
C20A C19A 1.404(15)
C20A C41A 1.484(13)
C41A C42A 1.396(13)
C41A C46A 1.426(14)
C42A C43A 1.381(14)
C42A H42A 0.9500
C43A C44A 1.402(14)
C43A H43A 0.9500
C44A C45A 1.387(14)
C44A H44A 0.9500
C45A C46A 1.398(14)
C45A H45A 0.9500
C46A C2A 1.522(13)
C1A C2A 1.532(13)
C2A C3A 1.556(14)
C2A C21A 1.56(2)
C3A C4A 1.497(13)
C3A C24A 1.506(13)
C3A C22A 1.510(18)
C4A C5A 1.364(14)
C5A C6A 1.408(15)
C5A C23A 1.498(14)
C21A H21A 0.9800
C21A H21B 0.9800
C21A H21C 0.9800
C22A H22A 0.9800
C22A H22B 0.9800
C22A H22C 0.9800
C23A C28A 1.390(13)
C23A C24A 1.413(14)
C24A C25A 1.394(14)
C25A C26A 1.383(13)
C25A H25A 0.9500
C26A C27A 1.394(14)
C26A H26A 0.9500
C27A C28A 1.384(14)
C27A H27A 0.9500
C28A H28A 0.9500
C20C C1C 1.36(2)
C20C C19A 1.47(3)
C20C C41C 1.48(2)
C41C C42C 1.40(2)
C41C C46C 1.43(2)
C42C C43C 1.38(2)
C42C H42C 0.9500
C43C C44C 1.40(2)
C43C H43C 0.9500
C44C C45C 1.37(2)
C44C H44C 0.9500
C45C C46C 1.41(2)
C45C H45C 0.9500
C46C C2C 1.52(2)
C1C C2C 1.53(2)
C2C C21C 1.56(3)
C2C C3C 1.56(2)
C3C C4C 1.49(2)
C3C C22C 1.50(3)
C3C C24C 1.51(2)
C4C C5C 1.36(2)
C5C C6A 1.42(3)
C5C C23C 1.50(2)
C21C H21G 0.9800
C21C H21H 0.9800
C21C H21I 0.9800
C22C H22G 0.9800
C22C H22H 0.9800
C22C H22I 0.9800
C23C C28C 1.39(2)
C23C C24C 1.42(2)
C24C C25C 1.39(2)
C25C C26C 1.39(2)
C25C H25C 0.9500
C26C C27C 1.39(2)
C26C H26C 0.9500
C27C C28C 1.38(2)
C27C H27C 0.9500
C28C H28C 0.9500
C6A C7A 1.428(11)
C7A C8A 1.355(12)
C7A H7A 0.9500
C8A C9A 1.424(10)
C8A H8A 0.9500
C9A C10A 1.389(12)
C10A C11A 1.403(11)
C10A C29A 1.492(10)
C11A C12A 1.439(11)
C12A C13A 1.334(11)
C12A H12A 0.9500
C13A C14A 1.440(11)
C13A H13A 0.9500
C14A C15A 1.399(11)
C15A C16A 1.385(12)
C15A C35A 1.471(11)
C16A C17A 1.445(10)
C17A C18A 1.351(12)
C17A H17A 0.9500
C18A C19A 1.410(11)
C18A H18A 0.9500
C29A C30A 1.387(12)
C29A C34A 1.393(11)
C30A C31A 1.427(12)
C30A H30A 0.9500
C31A C32A 1.348(13)
C31A H31A 0.9500
C32A C33A 1.382(14)
C32A H32A 0.9500
C33A C34A 1.394(11)
C33A H33A 0.9500
C34A H34A 0.9500
C35A C40A 1.397(12)
C35A C36A 1.406(12)
C36A C37A 1.389(12)
C36A H36A 0.9500
C37A C38A 1.371(14)
C37A H37A 0.9500
C38A C39A 1.371(15)
C38A H38A 0.9500
C39A C40A 1.414(12)
C39A H39A 0.9500
C40A H40A 0.9500
Ni1B N1B 1.855(8)
Ni1B N3B 1.902(7)
Ni1B N2B 1.983(7)
Ni1B N4B 1.995(7)
N1B C4D 1.32(3)
N1B C4B 1.347(13)
N1B C1B 1.371(12)
N1B C1D 1.41(3)
N2B C6B 1.387(10)
N2B C9B 1.415(10)
N3B C14B 1.384(10)
N3B C11B 1.401(10)
N4B C19B 1.383(10)
N4B C16B 1.391(10)
C20B C1B 1.350(13)
C20B C19B 1.389(15)
C20B C41B 1.499(13)
C41B C42B 1.381(13)
C41B C46B 1.413(14)
C42B C43B 1.392(14)
C42B H42B 0.9500
C43B C44B 1.377(14)
C43B H43B 0.9500
C44B C45B 1.391(14)
C44B H44B 0.9500
C45B C46B 1.355(14)
C45B H45B 0.9500
C46B C2B 1.540(13)
C1B C2B 1.494(13)
C2B C21B 1.53(2)
C2B C3B 1.556(15)
C3B C4B 1.523(14)
C3B C24B 1.531(13)
C3B C22B 1.54(2)
C4B C5B 1.379(14)
C5B C6B 1.416(16)
C5B C23B 1.460(14)
C21B H21D 0.9800
C21B H21E 0.9800
C21B H21F 0.9800
C22B H22D 0.9800
C22B H22E 0.9800
C22B H22F 0.9800
C23B C28B 1.384(13)
C23B C24B 1.430(14)
C24B C25B 1.374(14)
C25B C26B 1.379(13)
C25B H25B 0.9500
C26B C27B 1.401(14)
C26B H26B 0.9500
C27B C28B 1.399(14)
C27B H27B 0.9500
C28B H28B 0.9500
C20D C1D 1.35(2)
C20D C19B 1.43(3)
C20D C41D 1.51(2)
C41D C42D 1.38(2)
C41D C46D 1.41(2)
C42D C43D 1.39(2)
C42D H42D 0.9500
C43D C44D 1.37(2)
C43D H43D 0.9500
C44D C45D 1.38(2)
C44D H44D 0.9500
C45D C46D 1.35(2)
C45D H45D 0.9500
C46D C2D 1.55(2)
C1D C2D 1.48(2)
C2D C21D 1.52(3)
C2D C3D 1.56(2)
C3D C4D 1.51(2)
C3D C22D 1.53(3)
C3D C24D 1.54(2)
C4D C5D 1.36(2)
C5D C6B 1.44(3)
C5D C23D 1.45(2)
C21D H21J 0.9800
C21D H21K 0.9800
C21D H21L 0.9800
C22D H22J 0.9800
C22D H22K 0.9800
C22D H22L 0.9800
C23D C28D 1.38(2)
C23D C24D 1.44(2)
C24D C25D 1.38(2)
C25D C26D 1.39(2)
C25D H25D 0.9500
C26D C27D 1.40(2)
C26D H26D 0.9500
C27D C28D 1.40(2)
C27D H27D 0.9500
C28D H28D 0.9500
C6B C7B 1.422(11)
C7B C8B 1.360(12)
C7B H7B 0.9500
C8B C9B 1.428(10)
C8B H8B 0.9500
C9B C10B 1.387(11)
C10B C11B 1.392(10)
C10B C29B 1.503(11)
C11B C12B 1.417(11)
C12B C13B 1.356(11)
C12B H12B 0.9500
C13B C14B 1.409(12)
C13B H13B 0.9500
C14B C15B 1.394(11)
C15B C16B 1.398(12)
C15B C35B 1.496(11)
C16B C17B 1.423(11)
C17B C18B 1.369(12)
C17B H17B 0.9500
C18B C19B 1.420(10)
C18B H18B 0.9500
C29B C30B 1.389(11)
C29B C34B 1.400(12)
C30B C31B 1.397(12)
C30B H30B 0.9500
C31B C32B 1.409(13)
C31B H31B 0.9500
C32B C33B 1.382(12)
C32B H32B 0.9500
C33B C34B 1.382(12)
C33B H33B 0.9500
C34B H34B 0.9500
C35B C40B 1.381(12)
C35B C36B 1.394(13)
C36B C37B 1.379(13)
C36B H36B 0.9500
C37B C38B 1.394(16)
C37B H37B 0.9500
C38B C39B 1.400(15)
C38B H38B 0.9500
C39B C40B 1.386(13)
C39B H39B 0.9500
C40B H40B 0.9500

loop_
_geom_torsion_atom_site_label_1
_geom_torsion_atom_site_label_2
_geom_torsion_atom_site_label_3
_geom_torsion_atom_site_label_4
_geom_torsion
N2A Ni1A N1A C1A 163.3(8)
N4A Ni1A N1A C1A -15.8(8)
N2A Ni1A N1A C1C -162(2)
N4A Ni1A N1A C1C 18(2)
N2A Ni1A N1A C4A -16.0(8)
N4A Ni1A N1A C4A 164.8(8)
N2A Ni1A N1A C4C 16(2)
N4A Ni1A N1A C4C -163(2)
N1A Ni1A N2A C9A -178.3(6)
N3A Ni1A N2A C9A 2.7(6)
N1A Ni1A N2A C6A -1.3(7)
N3A Ni1A N2A C6A 179.7(7)
N2A Ni1A N3A C14A 178.0(7)
N4A Ni1A N3A C14A -2.8(7)
N2A Ni1A N3A C11A -3.2(7)
N4A Ni1A N3A C11A 176.0(7)
N1A Ni1A N4A C16A -173.2(6)
N3A Ni1A N4A C16A 5.8(6)
N1A Ni1A N4A C19A 0.5(7)
N3A Ni1A N4A C19A 179.5(7)
C1A C20A C41A C42A -177.2(14)
C19A C20A C41A C42A -11(2)
C1A C20A C41A C46A -0.1(12)
C19A C20A C41A C46A 165.8(12)
C46A C41A C42A C43A -0.3(16)
C20A C41A C42A C43A 176.5(12)
C41A C42A C43A C44A 0.6(16)
C42A C43A C44A C45A -1.0(18)
C43A C44A C45A C46A 1.1(17)
C44A C45A C46A C41A -0.9(16)
C44A C45A C46A C2A 172.5(11)
C42A C41A C46A C45A 0.5(17)
C20A C41A C46A C45A -177.0(10)
C42A C41A C46A C2A -174.0(11)
C20A C41A C46A C2A 8.5(12)
C4A N1A C1A C20A -157.2(12)
Ni1A N1A C1A C20A 23.3(17)
C4A N1A C1A C2A 11.9(11)
Ni1A N1A C1A C2A -167.6(6)
C19A C20A C1A N1A -8.0(18)
C41A C20A C1A N1A 160.6(11)
C19A C20A C1A C2A -177.1(9)
C41A C20A C1A C2A -8.5(13)
C45A C46A C2A C1A 173.8(11)
C41A C46A C2A C1A -12.3(11)
C45A C46A C2A C3A 67.3(16)
C41A C46A C2A C3A -118.8(11)
C45A C46A C2A C21A -69.2(17)
C41A C46A C2A C21A 104.7(14)
N1A C1A C2A C46A -158.2(9)
C20A C1A C2A C46A 12.8(12)
N1A C1A C2A C3A -29.9(10)
C20A C1A C2A C3A 141.1(10)
N1A C1A C2A C21A 87.1(13)
C20A C1A C2A C21A -101.9(12)
C46A C2A C3A C4A 138.6(10)
C1A C2A C3A C4A 31.5(9)
C21A C2A C3A C4A -85.8(14)
C46A C2A C3A C24A -115.3(12)
C1A C2A C3A C24A 137.6(10)
C21A C2A C3A C24A 20.3(17)
C46A C2A C3A C22A 23.0(17)
C1A C2A C3A C22A -84.1(13)
C21A C2A C3A C22A 158.6(14)
C1A N1A C4A C5A -152.7(13)
Ni1A N1A C4A C5A 26.8(17)
C1A N1A C4A C3A 13.2(11)
Ni1A N1A C4A C3A -167.3(6)
C24A C3A C4A C5A 9.9(13)
C22A C3A C4A C5A -107.0(13)
C2A C3A C4A C5A 136.8(11)
C24A C3A C4A N1A -157.5(9)
C22A C3A C4A N1A 85.5(13)
C2A C3A C4A N1A -30.7(11)
N1A C4A C5A C6A -14(2)
C3A C4A C5A C6A -179.7(10)
N1A C4A C5A C23A 158.6(11)
C3A C4A C5A C23A -7.1(14)
C4A C5A C23A C28A -176.1(15)
C6A C5A C23A C28A -5(2)
C4A C5A C23A C24A 0.8(14)
C6A C5A C23A C24A 171.8(13)
C28A C23A C24A C25A 0.0(19)
C5A C23A C24A C25A -177.3(11)
C28A C23A C24A C3A -177.2(13)
C5A C23A C24A C3A 5.5(14)
C4A C3A C24A C25A 174.4(12)
C22A C3A C24A C25A -69.1(17)
C2A C3A C24A C25A 69.1(16)
C4A C3A C24A C23A -8.8(12)
C22A C3A C24A C23A 107.7(13)
C2A C3A C24A C23A -114.0(12)
C23A C24A C25A C26A -1.2(18)
C3A C24A C25A C26A 175.4(12)
C24A C25A C26A C27A 2.2(17)
C25A C26A C27A C28A -2.0(18)
C26A C27A C28A C23A 0.8(17)
C24A C23A C28A C27A 0.2(18)
C5A C23A C28A C27A 176.8(13)
C1C C20C C41C C42C -176.1(16)
C19A C20C C41C C42C 3.9(16)
C1C C20C C41C C46C 3.9(16)
C19A C20C C41C C46C -176.1(16)
C46C C41C C42C C43C 0.0(6)
C20C C41C C42C C43C 180.0(5)
C41C C42C C43C C44C 0.0(10)
C42C C43C C44C C45C 0.1(14)
C43C C44C C45C C46C -0.2(14)
C44C C45C C46C C41C 0.2(13)
C44C C45C C46C C2C -172(3)
C42C C41C C46C C45C -0.1(10)
C20C C41C C46C C45C 179.9(7)
C42C C41C C46C C2C 173(2)
C20C C41C C46C C2C -6(2)
C19A C20C C1C N1A 21(3)
C41C C20C C1C N1A -159(3)
C19A C20C C1C C2C -180(2)
C41C C20C C1C C2C 0(2)
C4C N1A C1C C20C 148(3)
Ni1A N1A C1C C20C -33(4)
C4C N1A C1C C2C -11(3)
Ni1A N1A C1C C2C 167.8(14)
C45C C46C C2C C1C 178.9(14)
C41C C46C C2C C1C 6(3)
C45C C46C C2C C21C 63(3)
C41C C46C C2C C21C -110(3)
C45C C46C C2C C3C -74(3)
C41C C46C C2C C3C 113(2)
C20C C1C C2C C46C -4(3)
N1A C1C C2C C46C 158(2)
C20C C1C C2C C21C 109(3)
N1A C1C C2C C21C -89(3)
C20C C1C C2C C3C -133(2)
N1A C1C C2C C3C 28(3)
C46C C2C C3C C4C -138(2)
C1C C2C C3C C4C -30(2)
C21C C2C C3C C4C 86(3)
C46C C2C C3C C22C -23(4)
C1C C2C C3C C22C 85(4)
C21C C2C C3C C22C -159(4)
C46C C2C C3C C24C 115(3)
C1C C2C C3C C24C -137(2)
C21C C2C C3C C24C -21(4)
C1C N1A C4C C5C 151(3)
Ni1A N1A C4C C5C -28(4)
C1C N1A C4C C3C -13(3)
Ni1A N1A C4C C3C 167.8(15)
C22C C3C C4C C5C 111(3)
C24C C3C C4C C5C -10(3)
C2C C3C C4C C5C -136(2)
C22C C3C C4C N1A -83(4)
C24C C3C C4C N1A 156(2)
C2C C3C C4C N1A 30(3)
N1A C4C C5C C6A 17(3)
C3C C4C C5C C6A -178(2)
N1A C4C C5C C23C -163(3)
C3C C4C C5C C23C 2(2)
C4C C5C C23C C28C -172(2)
C6A C5C C23C C28C 8(2)
C4C C5C C23C C24C 8(2)
C6A C5C C23C C24C -172(2)
C28C C23C C24C C25C -0.1(5)
C5C C23C C24C C25C 179.9(3)
C28C C23C C24C C3C 165(3)
C5C C23C C24C C3C -15(3)
C4C C3C C24C C25C 178.1(15)
C22C C3C C24C C25C 60(4)
C2C C3C C24C C25C -76(3)
C4C C3C C24C C23C 15(3)
C22C C3C C24C C23C -103(4)
C2C C3C C24C C23C 121(3)
C23C C24C C25C C26C 0.2(8)
C3C C24C C25C C26C -162(3)
C24C C25C C26C C27C -0.1(10)
C25C C26C C27C C28C 0.0(11)
C26C C27C C28C C23C 0.1(10)
C24C C23C C28C C27C 0.0(8)
C5C C23C C28C C27C 180.0(4)
C9A N2A C6A C5A -171.7(9)
Ni1A N2A C6A C5A 10.8(13)
C9A N2A C6A C5C 172.3(9)
Ni1A N2A C6A C5C -5.2(13)
C9A N2A C6A C7A 0.7(9)
Ni1A N2A C6A C7A -176.8(5)
C4A C5A C6A N2A -4.6(17)
C23A C5A C6A N2A -174.5(12)
C4A C5A C6A C7A -175.9(10)
C23A C5A C6A C7A 14(2)
C4C C5C C6A N2A -1.1(14)
C23C C5C C6A N2A 178.8(13)
C4C C5C C6A C7A 169.2(16)
C23C C5C C6A C7A -10.9(16)
N2A C6A C7A C8A -0.6(9)
C5A C6A C7A C8A 171.4(10)
C5C C6A C7A C8A -171.8(11)
C6A C7A C8A C9A 0.2(9)
C6A N2A C9A C10A -178.7(7)
Ni1A N2A C9A C10A -1.1(11)
C6A N2A C9A C8A -0.5(8)
Ni1A N2A C9A C8A 177.1(5)
C7A C8A C9A N2A 0.2(9)
C7A C8A C9A C10A 178.4(7)
N2A C9A C10A C11A -1.1(12)
C8A C9A C10A C11A -179.1(7)
N2A C9A C10A C29A 179.4(7)
C8A C9A C10A C29A 1.5(11)
C14A N3A C11A C10A -178.8(8)
Ni1A N3A C11A C10A 2.2(12)
C14A N3A C11A C12A -0.3(9)
Ni1A N3A C11A C12A -179.3(5)
C9A C10A C11A N3A 0.6(13)
C29A C10A C11A N3A -179.9(7)
C9A C10A C11A C12A -177.7(8)
C29A C10A C11A C12A 1.8(12)
N3A C11A C12A C13A -0.8(9)
C10A C11A C12A C13A 177.7(8)
C11A C12A C13A C14A 1.5(9)
C11A N3A C14A C15A -179.0(8)
Ni1A N3A C14A C15A 0.0(12)
C11A N3A C14A C13A 1.3(9)
Ni1A N3A C14A C13A -179.7(5)
C12A C13A C14A N3A -1.8(10)
C12A C13A C14A C15A 178.4(8)
N3A C14A C15A C16A 1.1(13)
C13A C14A C15A C16A -179.2(8)
N3A C14A C15A C35A -178.3(7)
C13A C14A C15A C35A 1.5(12)
C19A N4A C16A C15A 178.5(7)
Ni1A N4A C16A C15A -6.6(11)
C19A N4A C16A C17A -0.5(9)
Ni1A N4A C16A C17A 174.4(5)
C14A C15A C16A N4A 2.5(13)
C35A C15A C16A N4A -178.1(7)
C14A C15A C16A C17A -178.7(8)
C35A C15A C16A C17A 0.7(12)
N4A C16A C17A C18A 0.9(9)
C15A C16A C17A C18A -178.1(7)
C16A C17A C18A C19A -1.0(9)
C16A N4A C19A C20A -174.3(8)
Ni1A N4A C19A C20A 11.0(12)
C16A N4A C19A C18A -0.1(8)
Ni1A N4A C19A C18A -174.8(5)
C16A N4A C19A C20C 166.6(8)
Ni1A N4A C19A C20C -8.1(11)
C1A C20A C19A N4A -9.1(15)
C41A C20A C19A N4A -173.7(11)
C1A C20A C19A C18A 177.8(9)
C41A C20A C19A C18A 13.2(19)
C17A C18A C19A N4A 0.7(9)
C17A C18A C19A C20A 174.6(9)
C17A C18A C19A C20C -165.5(10)
C1C C20C C19A N4A -0.7(11)
C41C C20C C19A N4A 179.3(11)
C1C C20C C19A C18A 163.9(14)
C41C C20C C19A C18A -16.2(14)
C9A C10A C29A C30A 67.6(10)
C11A C10A C29A C30A -111.9(9)
C9A C10A C29A C34A -112.4(9)
C11A C10A C29A C34A 68.1(10)
C34A C29A C30A C31A -1.0(12)
C10A C29A C30A C31A 179.0(8)
C29A C30A C31A C32A 2.6(13)
C30A C31A C32A C33A -2.3(14)
C31A C32A C33A C34A 0.4(13)
C30A C29A C34A C33A -0.9(12)
C10A C29A C34A C33A 179.1(7)
C32A C33A C34A C29A 1.2(12)
C16A C15A C35A C40A -110.5(9)
C14A C15A C35A C40A 68.9(11)
C16A C15A C35A C36A 70.1(10)
C14A C15A C35A C36A -110.5(9)
C40A C35A C36A C37A 0.1(12)
C15A C35A C36A C37A 179.5(8)
C35A C36A C37A C38A 0.2(13)
C36A C37A C38A C39A 0.3(13)
C37A C38A C39A C40A -1.2(14)
C36A C35A C40A C39A -0.9(12)
C15A C35A C40A C39A 179.6(8)
C38A C39A C40A C35A 1.5(13)
N2B Ni1B N1B C4D -19(2)
N4B Ni1B N1B C4D 162(2)
N2B Ni1B N1B C4B 14.4(8)
N4B Ni1B N1B C4B -165.1(9)
N2B Ni1B N1B C1B -164.9(8)
N4B Ni1B N1B C1B 15.5(8)
N2B Ni1B N1B C1D 160.3(19)
N4B Ni1B N1B C1D -19.3(19)
N1B Ni1B N2B C6B 0.5(7)
N3B Ni1B N2B C6B -179.5(7)
N1B Ni1B N2B C9B 179.5(6)
N3B Ni1B N2B C9B -0.5(6)
N2B Ni1B N3B C14B -177.3(6)
N4B Ni1B N3B C14B 2.3(6)
N2B Ni1B N3B C11B 1.9(6)
N4B Ni1B N3B C11B -178.5(6)
N1B Ni1B N4B C19B 3.3(7)
N3B Ni1B N4B C19B -176.7(7)
N1B Ni1B N4B C16B 175.7(6)
N3B Ni1B N4B C16B -4.3(6)
C1B C20B C41B C42B 177.9(14)
C19B C20B C41B C42B 7(2)
C1B C20B C41B C46B -0.9(14)
C19B C20B C41B C46B -172.0(13)
C46B C41B C42B C43B 1.2(18)
C20B C41B C42B C43B -177.4(12)
C41B C42B C43B C44B -1.2(18)
C42B C43B C44B C45B 1.9(19)
C43B C44B C45B C46B -2.6(19)
C44B C45B C46B C41B 2.6(19)
C44B C45B C46B C2B -175.4(12)
C42B C41B C46B C45B -2.0(19)
C20B C41B C46B C45B 176.9(12)
C42B C41B C46B C2B 176.4(12)
C20B C41B C46B C2B -4.7(14)
C19B C20B C1B N1B 14.3(19)
C41B C20B C1B N1B -158.1(11)
C19B C20B C1B C2B 179.2(11)
C41B C20B C1B C2B 6.7(14)
C4B N1B C1B C20B 153.2(12)
Ni1B N1B C1B C20B -27.3(16)
C4B N1B C1B C2B -12.1(12)
Ni1B N1B C1B C2B 167.4(7)
C20B C1B C2B C21B 106.7(15)
N1B C1B C2B C21B -86.5(15)
C20B C1B C2B C46B -9.1(14)
N1B C1B C2B C46B 157.7(9)
C20B C1B C2B C3B -135.9(11)
N1B C1B C2B C3B 30.9(11)
C45B C46B C2B C1B -174.1(13)
C41B C46B C2B C1B 7.7(12)
C45B C46B C2B C21B 67(2)
C41B C46B C2B C21B -111.4(16)
C45B C46B C2B C3B -67.8(18)
C41B C46B C2B C3B 114.1(12)
C1B C2B C3B C4B -32.9(9)
C21B C2B C3B C4B 86.6(16)
C46B C2B C3B C4B -139.4(11)
C1B C2B C3B C24B -139.3(10)
C21B C2B C3B C24B -19.7(18)
C46B C2B C3B C24B 114.3(12)
C1B C2B C3B C22B 80.2(13)
C21B C2B C3B C22B -160.2(14)
C46B C2B C3B C22B -26.2(17)
C1B N1B C4B C5B 156.5(14)
Ni1B N1B C4B C5B -22.9(19)
C1B N1B C4B C3B -13.8(11)
Ni1B N1B C4B C3B 166.7(7)
C24B C3B C4B N1B 159.8(9)
C22B C3B C4B N1B -83.4(14)
C2B C3B C4B N1B 31.6(11)
C24B C3B C4B C5B -12.2(13)
C22B C3B C4B C5B 104.5(14)
C2B C3B C4B C5B -140.4(11)
N1B C4B C5B C6B 10(2)
C3B C4B C5B C6B 179.9(10)
N1B C4B C5B C23B -161.1(12)
C3B C4B C5B C23B 9.2(15)
C4B C5B C23B C28B 176.8(15)
C6B C5B C23B C28B 9(3)
C4B C5B C23B C24B -1.7(14)
C6B C5B C23B C24B -169.6(14)
C28B C23B C24B C25B 1.6(18)
C5B C23B C24B C25B -179.7(11)
C28B C23B C24B C3B 175.1(12)
C5B C23B C24B C3B -6.1(14)
C4B C3B C24B C25B -176.6(12)
C22B C3B C24B C25B 69.0(16)
C2B C3B C24B C25B -71.2(16)
C4B C3B C24B C23B 10.4(12)
C22B C3B C24B C23B -103.9(12)
C2B C3B C24B C23B 115.8(12)
C23B C24B C25B C26B -0.4(17)
C3B C24B C25B C26B -172.6(11)
C24B C25B C26B C27B -0.4(17)
C25B C26B C27B C28B 0.0(18)
C24B C23B C28B C27B -1.9(17)
C5B C23B C28B C27B 179.7(13)
C26B C27B C28B C23B 1.2(17)
C1D C20D C41D C42D 171.4(16)
C19B C20D C41D C42D -8.7(16)
C1D C20D C41D C46D -8.5(16)
C19B C20D C41D C46D 171.4(16)
C46D C41D C42D C43D -0.1(6)
C20D C41D C42D C43D -180.0(4)
C41D C42D C43D C44D -0.2(10)
C42D C43D C44D C45D 0.2(14)
C43D C44D C45D C46D 0.2(14)
C44D C45D C46D C41D -0.5(13)
C44D C45D C46D C2D 162(3)
C42D C41D C46D C45D 0.4(10)
C20D C41D C46D C45D -179.7(7)
C42D C41D C46D C2D -165(2)
C20D C41D C46D C2D 15(2)
C19B C20D C1D N1B -20(3)
C41D C20D C1D N1B 160(3)
C19B C20D C1D C2D 179(2)
C41D C20D C1D C2D -1(2)
C4D N1B C1D C20D -149(3)
Ni1B N1B C1D C20D 32(3)
C4D N1B C1D C2D 13(3)
Ni1B N1B C1D C2D -165.9(14)
C20D C1D C2D C21D -109(3)
N1B C1D C2D C21D 87(3)
C20D C1D C2D C46D 9(3)
N1B C1D C2D C46D -154(2)
C20D C1D C2D C3D 133(2)
N1B C1D C2D C3D -31(3)
C45D C46D C2D C1D -178.7(15)
C41D C46D C2D C1D -14(2)
C45D C46D C2D C21D -54(4)
C41D C46D C2D C21D 110(3)
C45D C46D C2D C3D 76(2)
C41D C46D C2D C3D -119(2)
C1D C2D C3D C4D 33(2)
C21D C2D C3D C4D -91(3)
C46D C2D C3D C4D 138(2)
C1D C2D C3D C22D -81(4)
C21D C2D C3D C22D 155(4)
C46D C2D C3D C22D 24(4)
C1D C2D C3D C24D 139(2)
C21D C2D C3D C24D 15(4)
C46D C2D C3D C24D -115(2)
C1D N1B C4D C5D -146(3)
Ni1B N1B C4D C5D 33(3)
C1D N1B C4D C3D 13(3)
Ni1B N1B C4D C3D -168.4(14)
C22D C3D C4D N1B 84(4)
C24D C3D C4D N1B -155(2)
C2D C3D C4D N1B -31(3)
C22D C3D C4D C5D -115(3)
C24D C3D C4D C5D 7(3)
C2D C3D C4D C5D 131.0(19)
N1B C4D C5D C6B -21(3)
C3D C4D C5D C6B 180(2)
N1B C4D C5D C23D 158(3)
C3D C4D C5D C23D 0(2)
C4D C5D C23D C28D 173.2(18)
C6B C5D C23D C28D -6.9(18)
C4D C5D C23D C24D -6.8(17)
C6B C5D C23D C24D 173.0(17)
C28D C23D C24D C25D 0.1(5)
C5D C23D C24D C25D -179.9(4)
C28D C23D C24D C3D -169(2)
C5D C23D C24D C3D 11(2)
C4D C3D C24D C25D -178.0(13)
C22D C3D C24D C25D -61(4)
C2D C3D C24D C25D 77(2)
C4D C3D C24D C23D -10(2)
C22D C3D C24D C23D 107(4)
C2D C3D C24D C23D -116(2)
C23D C24D C25D C26D -0.1(8)
C3D C24D C25D C26D 166(3)
C24D C25D C26D C27D 0.0(11)
C25D C26D C27D C28D 0.2(11)
C24D C23D C28D C27D 0.0(8)
C5D C23D C28D C27D -180.0(4)
C26D C27D C28D C23D -0.2(11)
C9B N2B C6B C5B 170.3(10)
Ni1B N2B C6B C5B -10.6(13)
C9B N2B C6B C7B -1.4(9)
Ni1B N2B C6B C7B 177.8(6)
C9B N2B C6B C5D -172.8(8)
Ni1B N2B C6B C5D 6.3(12)
C4B C5B C6B N2B 7.0(17)
C23B C5B C6B N2B 174.0(13)
C4B C5B C6B C7B 177.5(10)
C23B C5B C6B C7B -16(2)
C4D C5D C6B N2B 1.7(11)
C23D C5D C6B N2B -178.1(10)
C4D C5D C6B C7B -168.3(14)
C23D C5D C6B C7B 11.9(15)
N2B C6B C7B C8B 0.9(10)
C5B C6B C7B C8B -170.6(10)
C5D C6B C7B C8B 171.6(10)
C6B C7B C8B C9B 0.0(9)
C6B N2B C9B C10B 177.4(7)
Ni1B N2B C9B C10B -1.8(11)
C6B N2B C9B C8B 1.4(8)
Ni1B N2B C9B C8B -177.9(5)
C7B C8B C9B C10B -176.9(8)
C7B C8B C9B N2B -0.9(9)
N2B C9B C10B C11B 3.1(12)
C8B C9B C10B C11B 178.5(7)
N2B C9B C10B C29B -177.8(7)
C8B C9B C10B C29B -2.3(11)
C9B C10B C11B N3B -1.5(12)
C29B C10B C11B N3B 179.4(7)
C9B C10B C11B C12B 175.8(7)
C29B C10B C11B C12B -3.3(11)
C14B N3B C11B C10B 178.0(7)
Ni1B N3B C11B C10B -1.4(11)
C14B N3B C11B C12B 0.4(8)
Ni1B N3B C11B C12B -179.0(5)
C10B C11B C12B C13B -178.9(7)
N3B C11B C12B C13B -1.3(9)
C11B C12B C13B C14B 1.6(9)
C11B N3B C14B C15B -179.2(8)
Ni1B N3B C14B C15B 0.2(12)
C11B N3B C14B C13B 0.6(8)
Ni1B N3B C14B C13B 180.0(5)
C12B C13B C14B N3B -1.5(9)
C12B C13B C14B C15B 178.4(8)
N3B C14B C15B C16B -1.7(13)
C13B C14B C15B C16B 178.4(8)
N3B C14B C15B C35B -180.0(7)
C13B C14B C15B C35B 0.2(12)
C19B N4B C16B C15B 178.2(8)
Ni1B N4B C16B C15B 4.2(11)
C19B N4B C16B C17B 1.3(9)
Ni1B N4B C16B C17B -172.7(6)
C14B C15B C16B N4B -0.6(13)
C35B C15B C16B N4B 177.6(7)
C14B C15B C16B C17B 175.8(8)
C35B C15B C16B C17B -5.9(12)
N4B C16B C17B C18B -0.6(9)
C15B C16B C17B C18B -177.5(8)
C16B C17B C18B C19B -0.4(9)
C16B N4B C19B C20B 172.9(9)
Ni1B N4B C19B C20B -13.4(13)
C16B N4B C19B C18B -1.6(9)
Ni1B N4B C19B C18B 172.1(5)
C16B N4B C19B C20D -169.7(9)
Ni1B N4B C19B C20D 3.9(12)
C1B C20B C19B N4B 5.9(17)
C41B C20B C19B N4B 175.7(12)
C1B C20B C19B C18B 179.4(10)
C41B C20B C19B C18B -11(2)
C17B C18B C19B N4B 1.3(9)
C17B C18B C19B C20B -172.7(10)
C17B C18B C19B C20D 169.3(10)
C1D C20D C19B N4B 2.4(11)
C41D C20D C19B N4B -177.4(11)
C1D C20D C19B C18B -164.2(14)
C41D C20D C19B C18B 16.0(15)
C9B C10B C29B C30B 113.0(9)
C11B C10B C29B C30B -67.8(10)
C9B C10B C29B C34B -66.2(10)
C11B C10B C29B C34B 113.1(9)
C34B C29B C30B C31B -0.8(13)
C10B C29B C30B C31B -180.0(7)
C29B C30B C31B C32B -0.7(13)
C30B C31B C32B C33B 0.8(12)
C31B C32B C33B C34B 0.6(13)
C32B C33B C34B C29B -2.1(13)
C30B C29B C34B C33B 2.1(13)
C10B C29B C34B C33B -178.7(8)
C14B C15B C35B C40B 107.2(10)
C16B C15B C35B C40B -71.1(10)
C14B C15B C35B C36B -75.6(10)
C16B C15B C35B C36B 106.0(9)
C40B C35B C36B C37B -0.2(13)
C15B C35B C36B C37B -177.4(8)
C35B C36B C37B C38B 0.9(15)
C36B C37B C38B C39B -1.3(15)
C37B C38B C39B C40B 1.1(14)
C36B C35B C40B C39B -0.1(13)
C15B C35B C40B C39B 177.1(8)
C38B C39B C40B C35B -0.4(14)
